data_4088657
loop_
_publ_author_name
'Wang, Chunhong'
'Xiang, Li'
'Leng, Xuebing'
'Chen, Yaofeng'

_publ_section_title
;
 Synthesis and Structure of Silicon-Bridged Boratabenzene Fluorenyl
 Rare-Earth Metal Complexes
;
_journal_issue 11
_journal_name_full Organometallics
_journal_page_first 1995
_journal_paper_doi 10.1021/acs.organomet.6b00282
_journal_volume 35
_journal_year 2016
_chemical_formula_sum 'C74.5 H84 B2 N2 Si2 Yb2'
_chemical_formula_weight 1431.31
_space_group_crystal_system monoclinic
_space_group_IT_number 9
_space_group_name_Hall 'C -2yc'
_space_group_name_H-M_alt 'C 1 c 1'
_atom_sites_solution_hydrogens geom
_audit_creation_method SHELXL-2013
_cell_angle_alpha 90
_cell_angle_beta 114.1480(10)
_cell_angle_gamma 90
_cell_formula_units_Z 8
_cell_length_a 21.1436(15)
_cell_length_b 36.891(3)
_cell_length_c 20.4285(14)
_cell_measurement_reflns_used 9900
_cell_measurement_temperature 140(2)
_cell_measurement_theta_max 25.72
_cell_measurement_theta_min 2.38
_cell_volume 14540.0(19)
_computing_cell_refinement 'Bruker SAINT'
_computing_data_collection 'Bruker APEX2'
_computing_data_reduction 'Bruker SAINT'
_computing_molecular_graphics 'Bruker SHELXTL'
_computing_publication_material 'Bruker SHELXTL'
_computing_structure_refinement 'SHELXL-2013 (Sheldrick, 2013)'
_computing_structure_solution 'SHELXS-97 (Sheldrick, 2008)'
_diffrn_ambient_temperature 140(2)
_diffrn_measured_fraction_theta_full 0.996
_diffrn_measured_fraction_theta_max 0.992
_diffrn_measurement_device_type 'Bruker APEX-II CCD'
_diffrn_measurement_method '\f and \w scans'
_diffrn_radiation_type MoK\a
_diffrn_radiation_wavelength 0.71073
_diffrn_reflns_av_R_equivalents 0.0487
_diffrn_reflns_av_unetI/netI 0.0693
_diffrn_reflns_Laue_measured_fraction_full 0.996
_diffrn_reflns_Laue_measured_fraction_max 0.992
_diffrn_reflns_limit_h_max 23
_diffrn_reflns_limit_h_min -27
_diffrn_reflns_limit_k_max 47
_diffrn_reflns_limit_k_min -47
_diffrn_reflns_limit_l_max 26
_diffrn_reflns_limit_l_min -24
_diffrn_reflns_number 58127
_diffrn_reflns_point_group_measured_fraction_full 0.842
_diffrn_reflns_point_group_measured_fraction_max 0.815
_diffrn_reflns_theta_full 25.242
_diffrn_reflns_theta_max 27.584
_diffrn_reflns_theta_min 1.104
_exptl_absorpt_coefficient_mu 2.629
_exptl_absorpt_correction_T_max 0.7456
_exptl_absorpt_correction_T_min 0.6339
_exptl_absorpt_correction_type multi-scan
_exptl_absorpt_process_details sadabs
_exptl_crystal_colour green
_exptl_crystal_density_diffrn 1.308
_exptl_crystal_description block
_exptl_crystal_F_000 5784
_exptl_crystal_size_max 0.200
_exptl_crystal_size_mid 0.130
_exptl_crystal_size_min 0.060
_platon_squeeze_details
;
;
_refine_diff_density_max 1.932
_refine_diff_density_min -0.880
_refine_diff_density_rms 0.139
_refine_ls_abs_structure_details
; 
 Flack x determined using 7984 quotients [(I+)-(I-)]/[(I+)+(I-)] 
 (Parsons and Flack (2004), Acta Cryst. A60, s61). 
;
_refine_ls_abs_structure_Flack 0.684(7)
_refine_ls_extinction_method none
_refine_ls_goodness_of_fit_ref 0.952
_refine_ls_hydrogen_treatment constr
_refine_ls_matrix_type full
_refine_ls_number_parameters 1474
_refine_ls_number_reflns 27467
_refine_ls_number_restraints 41
_refine_ls_restrained_S_all 0.961
_refine_ls_R_factor_all 0.0635
_refine_ls_R_factor_gt 0.0504
_refine_ls_shift/su_max 0.011
_refine_ls_shift/su_mean 0.000
_refine_ls_structure_factor_coef Fsqd
_refine_ls_weighting_details 'w=1/[\s^2^(Fo^2^)+(0.1000P)^2^] where P=(Fo^2^+2Fc^2^)/3'
_refine_ls_weighting_scheme calc
_refine_ls_wR_factor_gt 0.1337
_refine_ls_wR_factor_ref 0.1427
_reflns_Friedel_coverage 0.642
_reflns_Friedel_fraction_full 0.688
_reflns_Friedel_fraction_max 0.638
_reflns_number_gt 22861
_reflns_number_total 27467
_reflns_threshold_expression 'I > 2\s(I)'
_cod_data_source_file om6b00282_si_002.cif
_cod_data_source_block 3
_cod_depositor_comments
;

2020-05-25
Z value and formula fixed to values more according to usual
chemical conventions.                 miguel
;
_cod_original_formula_sum 'C149 H168 B4 N4 Si4 Yb4'
_cod_original_formula_weight 2862.62
_cod_original_formula_units_Z 4
_cod_original_cell_volume 14540.2(18)
_cod_original_sg_symbol_H-M 'C c'
_cod_database_code 4088657
_shelx_space_group_comment
; 
The symmetry employed for this shelxl refinement is uniquely defined 
by the following loop, which should always be used as a source of 
symmetry information in preference to the above space-group names. 
They are only intended as comments. 
;
_shelx_estimated_absorpt_t_min 0.621
_shelx_estimated_absorpt_t_max 0.858
_shelxl_version_number 2013-4

loop_
_space_group_symop_operation_xyz
'x, y, z'
'x, -y, z+1/2'
'x+1/2, y+1/2, z'
'x+1/2, -y+1/2, z+1/2'

loop_
_atom_site_label
_atom_site_type_symbol
_atom_site_fract_x
_atom_site_fract_y
_atom_site_fract_z
_atom_site_U_iso_or_equiv
_atom_site_adp_type
_atom_site_occupancy
_atom_site_site_symmetry_order
_atom_site_calc_flag
_atom_site_refinement_flags_posn
_atom_site_refinement_flags_adp
Yb1 Yb 0.46323(3) 0.21915(2) 0.77548(3) 0.02830(12) Uani 1 1 d . .
Yb2 Yb 0.59287(2) 0.53520(2) 0.85941(3) 0.02696(12) Uani 1 1 d . .
Yb3 Yb 0.16175(2) 0.46553(2) 0.39466(3) 0.02666(12) Uani 1 1 d . .
Yb4 Yb -0.10663(3) 0.76979(2) 0.22426(3) 0.02726(12) Uani 1 1 d . .
N1 N 0.5837(6) 0.1920(3) 0.9735(6) 0.041(3) Uani 1 1 d . .
N2 N 0.4856(6) 0.5493(4) 0.6527(7) 0.047(3) Uani 1 1 d . .
N3 N 0.3447(6) 0.4929(3) 0.4090(7) 0.044(3) Uani 1 1 d . .
N4 N -0.2963(6) 0.7484(3) 0.2013(6) 0.042(3) Uani 1 1 d . .
Si1 Si 0.45941(17) 0.32515(7) 0.76868(16) 0.0221(6) Uani 1 1 d . .
Si2 Si 0.60311(15) 0.42897(7) 0.88807(16) 0.0200(6) Uani 1 1 d . .
Si3 Si 0.04327(16) 0.55283(8) 0.33792(17) 0.0232(6) Uani 1 1 d . .
Si4 Si -0.00483(16) 0.67926(8) 0.26856(16) 0.0231(6) Uani 1 1 d . .
B1 B 0.5526(7) 0.2221(4) 0.9256(7) 0.027(3) Uani 1 1 d . .
B2 B 0.5147(7) 0.5244(4) 0.7107(7) 0.028(3) Uani 1 1 d . .
B3 B 0.2751(7) 0.5053(4) 0.3944(7) 0.027(3) Uani 1 1 d . .
B4 B -0.2300(8) 0.7349(4) 0.2167(9) 0.035(3) Uani 1 1 d . .
C1 C 0.4521(10) 0.2126(4) 0.6497(8) 0.054(4) Uani 1 1 d . .
H1A H 0.4758 0.2336 0.6381 0.065 Uiso 1 1 calc R U
C2 C 0.3846(10) 0.2250(4) 0.6474(9) 0.060(5) Uani 1 1 d . .
H2A H 0.3772 0.2512 0.6336 0.072 Uiso 1 1 calc R U
C3 C 0.3452(8) 0.2156(5) 0.6806(10) 0.057(5) Uani 1 1 d . .
H3A H 0.3179 0.2371 0.6841 0.068 Uiso 1 1 calc R U
C4 C 0.3486(10) 0.1899(5) 0.7333(11) 0.064(6) Uani 1 1 d . .
H4A H 0.3224 0.1986 0.7614 0.077 Uiso 1 1 calc R U
C5 C 0.3988(10) 0.1631(4) 0.7730(10) 0.057(4) Uani 1 1 d . .
H5A H 0.3970 0.1603 0.8209 0.068 Uiso 1 1 calc R U
C6 C 0.4616(9) 0.1521(3) 0.7793(9) 0.048(4) Uani 1 1 d . .
H6A H 0.4898 0.1432 0.8290 0.057 Uiso 1 1 calc R U
C7 C 0.5055(8) 0.1624(4) 0.7447(9) 0.046(4) Uani 1 1 d . .
H7A H 0.5551 0.1585 0.7782 0.055 Uiso 1 1 calc R U
C8 C 0.5016(9) 0.1879(4) 0.6902(9) 0.049(4) Uani 1 1 d . .
H8A H 0.5490 0.1961 0.6972 0.059 Uiso 1 1 calc R U
C9 C 0.4817(7) 0.2391(3) 0.9085(7) 0.033(3) Uani 1 1 d . .
H9A H 0.4513 0.2281 0.9300 0.040 Uiso 1 1 calc R U
C10 C 0.4586(6) 0.2680(3) 0.8657(7) 0.028(2) Uani 1 1 d . .
H10A H 0.4119 0.2777 0.8582 0.033 Uiso 1 1 calc R U
C11 C 0.4926(6) 0.2843(3) 0.8248(6) 0.023(2) Uani 1 1 d . .
C12 C 0.5591(6) 0.2683(3) 0.8345(7) 0.027(3) Uani 1 1 d . .
H12A H 0.5840 0.2782 0.8061 0.032 Uiso 1 1 calc R U
C13 C 0.5871(6) 0.2387(3) 0.8787(7) 0.029(3) Uani 1 1 d . .
H13A H 0.6302 0.2273 0.8792 0.035 Uiso 1 1 calc R U
C14 C 0.5484(8) 0.1796(4) 1.0191(7) 0.042(3) Uani 1 1 d . .
H14A H 0.5224 0.2001 1.0274 0.051 Uiso 1 1 calc R U
H14B H 0.5837 0.1718 1.0662 0.051 Uiso 1 1 calc R U
C15 C 0.4984(9) 0.1483(4) 0.9849(9) 0.060(5) Uani 1 1 d . .
H15A H 0.4760 0.1411 1.0164 0.091 Uiso 1 1 calc R U
H15B H 0.5242 0.1276 0.9779 0.091 Uiso 1 1 calc R U
H15C H 0.4631 0.1560 0.9384 0.091 Uiso 1 1 calc R U
C16 C 0.6431(8) 0.1725(5) 0.9795(9) 0.051(4) Uani 1 1 d . .
H16A H 0.6515 0.1770 0.9359 0.061 Uiso 1 1 calc R U
H16B H 0.6335 0.1463 0.9808 0.061 Uiso 1 1 calc R U
C17 C 0.7062(10) 0.1813(7) 1.0422(11) 0.080(6) Uani 1 1 d . .
H17A H 0.7445 0.1665 1.0420 0.120 Uiso 1 1 calc R U
H17B H 0.6991 0.1764 1.0859 0.120 Uiso 1 1 calc R U
H17C H 0.7172 0.2070 1.0409 0.120 Uiso 1 1 calc R U
C18 C 0.4772(7) 0.3213(3) 0.6857(6) 0.031(3) Uani 1 1 d . .
H18A H 0.4581 0.2984 0.6611 0.047 Uiso 1 1 calc R U
H18B H 0.5273 0.3218 0.6994 0.047 Uiso 1 1 calc R U
H18C H 0.4554 0.3417 0.6536 0.047 Uiso 1 1 calc R U
C19 C 0.3626(7) 0.3261(3) 0.7420(8) 0.038(3) Uani 1 1 d . .
H19A H 0.3416 0.3042 0.7145 0.056 Uiso 1 1 calc R U
H19B H 0.3427 0.3476 0.7125 0.056 Uiso 1 1 calc R U
H19C H 0.3533 0.3270 0.7852 0.056 Uiso 1 1 calc R U
C20 C 0.4958(6) 0.3702(3) 0.8232(6) 0.022(2) Uani 1 1 d . .
C21 C 0.4774(5) 0.3659(3) 0.8884(6) 0.018(2) Uani 1 1 d . .
C22 C 0.5017(6) 0.3402(3) 0.9438(6) 0.027(2) Uani 1 1 d . .
H22A H 0.5356 0.3229 0.9455 0.032 Uiso 1 1 calc R U
C23 C 0.4753(6) 0.3402(3) 0.9970(7) 0.032(3) Uani 1 1 d . .
H23A H 0.4914 0.3228 1.0346 0.039 Uiso 1 1 calc R U
C24 C 0.4257(6) 0.3657(3) 0.9949(7) 0.032(3) Uani 1 1 d . .
H24A H 0.4100 0.3664 1.0323 0.038 Uiso 1 1 calc R U
C25 C 0.4001(6) 0.3894(3) 0.9397(7) 0.032(3) Uani 1 1 d . .
H25A H 0.3657 0.4064 0.9384 0.039 Uiso 1 1 calc R U
C26 C 0.4231(6) 0.3895(3) 0.8844(6) 0.026(2) Uani 1 1 d . .
C27 C 0.4006(6) 0.4091(3) 0.8194(6) 0.024(2) Uani 1 1 d . .
C28 C 0.3434(6) 0.4323(3) 0.7894(8) 0.037(3) Uani 1 1 d . .
H28A H 0.3171 0.4391 0.8156 0.045 Uiso 1 1 calc R U
C29 C 0.3263(6) 0.4451(4) 0.7204(8) 0.041(3) Uani 1 1 d . .
H29A H 0.2893 0.4619 0.7000 0.049 Uiso 1 1 calc R U
C30 C 0.3630(7) 0.4336(4) 0.6805(8) 0.044(3) Uani 1 1 d . .
H30A H 0.3494 0.4417 0.6326 0.052 Uiso 1 1 calc R U
C31 C 0.4185(7) 0.4106(3) 0.7103(6) 0.030(3) Uani 1 1 d . .
H31A H 0.4426 0.4028 0.6825 0.036 Uiso 1 1 calc R U
C32 C 0.4400(6) 0.3986(3) 0.7801(7) 0.029(3) Uani 1 1 d . .
C33 C 0.5749(5) 0.3815(3) 0.8425(6) 0.021(2) Uani 1 1 d . .
C34 C 0.6286(5) 0.3545(3) 0.8964(7) 0.025(2) Uani 1 1 d . .
C35 C 0.6483(6) 0.3497(3) 0.9664(7) 0.027(2) Uani 1 1 d . .
H35A H 0.6238 0.3618 0.9899 0.033 Uiso 1 1 calc R U
C36 C 0.7045(7) 0.3269(4) 1.0071(7) 0.040(3) Uani 1 1 d . .
H36A H 0.7166 0.3231 1.0568 0.049 Uiso 1 1 calc R U
C37 C 0.7408(8) 0.3106(4) 0.9736(9) 0.046(4) Uani 1 1 d . .
H37A H 0.7781 0.2949 1.0001 0.055 Uiso 1 1 calc R U
C38 C 0.7247(6) 0.3164(3) 0.9025(8) 0.035(3) Uani 1 1 d . .
H38A H 0.7509 0.3054 0.8796 0.042 Uiso 1 1 calc R U
C39 C 0.6677(6) 0.3395(3) 0.8635(7) 0.027(2) Uani 1 1 d . .
C40 C 0.6460(7) 0.3536(3) 0.7907(7) 0.033(3) Uani 1 1 d . .
C41 C 0.6704(8) 0.3459(4) 0.7391(8) 0.045(4) Uani 1 1 d . .
H41A H 0.7033 0.3270 0.7470 0.054 Uiso 1 1 calc R U
C42 C 0.6476(9) 0.3655(5) 0.6761(9) 0.055(4) Uani 1 1 d . .
H42A H 0.6644 0.3604 0.6404 0.066 Uiso 1 1 calc R U
C43 C 0.5978(8) 0.3937(4) 0.6662(7) 0.043(3) Uani 1 1 d . .
H43A H 0.5808 0.4071 0.6227 0.051 Uiso 1 1 calc R U
C44 C 0.5740(7) 0.4019(3) 0.7174(7) 0.030(3) Uani 1 1 d . .
H44A H 0.5439 0.4219 0.7113 0.036 Uiso 1 1 calc R U
C45 C 0.5949(6) 0.3799(3) 0.7797(7) 0.028(2) Uani 1 1 d . .
C46 C 0.5759(7) 0.4368(3) 0.9634(7) 0.032(3) Uani 1 1 d . .
H46A H 0.5912 0.4609 0.9840 0.048 Uiso 1 1 calc R U
H46B H 0.5968 0.4183 1.0004 0.048 Uiso 1 1 calc R U
H46C H 0.5252 0.4353 0.9451 0.048 Uiso 1 1 calc R U
C47 C 0.7002(6) 0.4297(3) 0.9234(7) 0.029(3) Uani 1 1 d . .
H47A H 0.7177 0.4530 0.9470 0.044 Uiso 1 1 calc R U
H47B H 0.7142 0.4265 0.8835 0.044 Uiso 1 1 calc R U
H47C H 0.7195 0.4100 0.9580 0.044 Uiso 1 1 calc R U
C48 C 0.4768(6) 0.5112(3) 0.7571(6) 0.028(2) Uani 1 1 d . .
H48A H 0.4315 0.5224 0.7506 0.034 Uiso 1 1 calc R U
C49 C 0.5035(6) 0.4833(3) 0.8048(6) 0.023(2) Uani 1 1 d . .
H49A H 0.4764 0.4753 0.8325 0.027 Uiso 1 1 calc R U
C50 C 0.5705(7) 0.4673(3) 0.8233(7) 0.027(3) Uani 1 1 d . .
C51 C 0.6096(6) 0.4817(3) 0.7862(6) 0.028(2) Uani 1 1 d . .
H51A H 0.6578 0.4724 0.8003 0.033 Uiso 1 1 calc R U
C52 C 0.5881(6) 0.5092(3) 0.7371(6) 0.027(2) Uani 1 1 d . .
H52A H 0.6205 0.5190 0.7170 0.033 Uiso 1 1 calc R U
C53 C 0.5256(9) 0.5615(4) 0.6140(9) 0.050(4) Uani 1 1 d . .
H53A H 0.4937 0.5665 0.5636 0.060 Uiso 1 1 calc R U
H53B H 0.5573 0.5418 0.6137 0.060 Uiso 1 1 calc R U
C54 C 0.5676(8) 0.5951(4) 0.6453(8) 0.045(3) Uani 1 1 d . .
H54A H 0.5929 0.6020 0.6164 0.068 Uiso 1 1 calc R U
H54B H 0.6005 0.5902 0.6946 0.068 Uiso 1 1 calc R U
H54C H 0.5365 0.6148 0.6452 0.068 Uiso 1 1 calc R U
C55 C 0.4117(8) 0.5625(4) 0.6264(8) 0.047(3) Uani 1 1 d . .
H55A H 0.3818 0.5429 0.6308 0.056 Uiso 1 1 calc R U
H55B H 0.3944 0.5695 0.5752 0.056 Uiso 1 1 calc R U
C56 C 0.4086(11) 0.5951(5) 0.6708(9) 0.063(5) Uani 1 1 d . .
H56A H 0.3606 0.6035 0.6541 0.094 Uiso 1 1 calc R U
H56B H 0.4375 0.6146 0.6655 0.094 Uiso 1 1 calc R U
H56C H 0.4256 0.5881 0.7215 0.094 Uiso 1 1 calc R U
C57 C 0.5485(8) 0.5943(4) 0.8792(9) 0.051(4) Uani 1 1 d . .
H57A H 0.5003 0.5979 0.8421 0.061 Uiso 1 1 calc R U
C58 C 0.5948(9) 0.6021(3) 0.8499(8) 0.048(4) Uani 1 1 d . .
H58A H 0.5694 0.6097 0.7987 0.058 Uiso 1 1 calc R U
C59 C 0.6628(10) 0.5890(4) 0.8617(10) 0.057(4) Uani 1 1 d . .
H59A H 0.6702 0.5906 0.8165 0.068 Uiso 1 1 calc R U
C60 C 0.7105(7) 0.5642(4) 0.9102(10) 0.052(5) Uani 1 1 d . .
H60A H 0.7411 0.5533 0.8889 0.062 Uiso 1 1 calc R U
C61 C 0.7063(7) 0.5409(4) 0.9655(8) 0.044(4) Uani 1 1 d . .
H61A H 0.7344 0.5186 0.9692 0.053 Uiso 1 1 calc R U
C62 C 0.6593(8) 0.5340(4) 0.9929(8) 0.044(4) Uani 1 1 d . .
H62A H 0.6645 0.5083 1.0098 0.053 Uiso 1 1 calc R U
C63 C 0.5932(9) 0.5461(4) 0.9810(8) 0.053(4) Uani 1 1 d . .
H63A H 0.5667 0.5266 0.9930 0.064 Uiso 1 1 calc R U
C64 C 0.5469(8) 0.5719(4) 0.9329(9) 0.044(3) Uani 1 1 d . .
H64A H 0.4980 0.5646 0.9215 0.052 Uiso 1 1 calc R U
C65 C 0.1108(16) 0.4437(5) 0.4782(13) 0.080(8) Uani 1 1 d . .
H65A H 0.1052 0.4641 0.5074 0.096 Uiso 1 1 calc R U
C66 C 0.1846(12) 0.4312(5) 0.5072(9) 0.067(6) Uani 1 1 d . .
H66A H 0.2141 0.4457 0.5503 0.080 Uiso 1 1 calc R U
C67 C 0.2227(9) 0.4151(5) 0.4786(11) 0.060(5) Uani 1 1 d . .
H67A H 0.2720 0.4226 0.5064 0.073 Uiso 1 1 calc R U
C68 C 0.2152(10) 0.4042(4) 0.4090(13) 0.062(6) Uani 1 1 d . .
H68A H 0.2607 0.4057 0.4051 0.074 Uiso 1 1 calc R U
C69 C 0.1606(14) 0.4064(4) 0.3411(12) 0.069(5) Uani 1 1 d . U
H69A H 0.1797 0.4086 0.3038 0.083 Uiso 1 1 calc R U
C70 C 0.0971(13) 0.4172(5) 0.3149(10) 0.072(6) Uani 1 1 d . U
H70A H 0.0840 0.4252 0.2643 0.086 Uiso 1 1 calc R U
C71 C 0.0508(11) 0.4330(6) 0.3403(13) 0.070(5) Uani 1 1 d . U
H71A H 0.0156 0.4481 0.3020 0.085 Uiso 1 1 calc R U
C72 C 0.0567(9) 0.4440(5) 0.4080(18) 0.088(9) Uani 1 1 d . .
H72A H 0.0248 0.4648 0.4030 0.105 Uiso 1 1 calc R U
C73 C 0.2141(6) 0.5028(3) 0.3186(6) 0.025(2) Uani 1 1 d . .
H73A H 0.2214 0.4908 0.2785 0.029 Uiso 1 1 calc R U
C74 C 0.1503(6) 0.5181(3) 0.3061(6) 0.023(2) Uani 1 1 d . .
H74A H 0.1132 0.5158 0.2564 0.028 Uiso 1 1 calc R U
C75 C 0.1306(6) 0.5324(3) 0.3596(6) 0.021(2) Uani 1 1 d . .
C76 C 0.1832(6) 0.5337(3) 0.4313(6) 0.022(2) Uani 1 1 d . .
H76A H 0.1701 0.5427 0.4702 0.027 Uiso 1 1 calc R U
C77 C 0.2514(6) 0.5197(3) 0.4510(6) 0.026(2) Uani 1 1 d . .
H77A H 0.2840 0.5188 0.5028 0.031 Uiso 1 1 calc R U
C78 C 0.3638(7) 0.4767(4) 0.3567(8) 0.038(3) Uani 1 1 d . .
H78A H 0.3860 0.4900 0.3323 0.046 Uiso 1 1 calc R U
C79 C 0.3463(7) 0.4363(4) 0.3421(8) 0.040(3) Uani 1 1 d . .
H79A H 0.3613 0.4278 0.3052 0.059 Uiso 1 1 calc R U
H79B H 0.2962 0.4328 0.3253 0.059 Uiso 1 1 calc R U
H79C H 0.3703 0.4224 0.3863 0.059 Uiso 1 1 calc R U
C80 C 0.4021(7) 0.4990(4) 0.4792(9) 0.048(4) Uani 1 1 d . .
H80A H 0.3889 0.5180 0.5055 0.058 Uiso 1 1 calc R U
H80B H 0.4433 0.5076 0.4723 0.058 Uiso 1 1 calc R U
C81 C 0.4195(10) 0.4642(6) 0.5228(11) 0.072(6) Uani 1 1 d . .
H81A H 0.4580 0.4687 0.5694 0.107 Uiso 1 1 calc R U
H81B H 0.4330 0.4455 0.4969 0.107 Uiso 1 1 calc R U
H81C H 0.3789 0.4560 0.5302 0.107 Uiso 1 1 calc R U
C82 C 0.0202(7) 0.5496(3) 0.4179(7) 0.035(3) Uani 1 1 d . .
H82A H 0.0165 0.5240 0.4289 0.053 Uiso 1 1 calc R U
H82B H -0.0242 0.5617 0.4068 0.053 Uiso 1 1 calc R U
H82C H 0.0564 0.5613 0.4594 0.053 Uiso 1 1 calc R U
C83 C -0.0241(7) 0.5268(3) 0.2625(8) 0.035(3) Uani 1 1 d . .
H83A H -0.0263 0.5019 0.2781 0.053 Uiso 1 1 calc R U
H83B H -0.0118 0.5265 0.2212 0.053 Uiso 1 1 calc R U
H83C H -0.0694 0.5385 0.2489 0.053 Uiso 1 1 calc R U
C84 C 0.0523(6) 0.6035(3) 0.3119(6) 0.024(2) Uani 1 1 d . .
C85 C 0.1172(6) 0.6169(3) 0.3735(6) 0.026(2) Uani 1 1 d . .
C86 C 0.1342(6) 0.6194(3) 0.4461(6) 0.027(2) Uani 1 1 d . .
H86A H 0.1020 0.6122 0.4652 0.032 Uiso 1 1 calc R U
C87 C 0.2012(6) 0.6329(4) 0.4924(7) 0.034(3) Uani 1 1 d . .
H87A H 0.2125 0.6353 0.5422 0.040 Uiso 1 1 calc R U
C88 C 0.2485(7) 0.6422(4) 0.4670(9) 0.053(4) Uani 1 1 d . .
H88A H 0.2926 0.6508 0.4993 0.063 Uiso 1 1 calc R U
C89 C 0.2335(7) 0.6395(4) 0.3913(8) 0.040(3) Uani 1 1 d . .
H89A H 0.2662 0.6466 0.3729 0.048 Uiso 1 1 calc R U
C90 C 0.1682(6) 0.6257(3) 0.3466(6) 0.026(2) Uani 1 1 d . .
C91 C 0.1419(6) 0.6153(3) 0.2723(6) 0.026(2) Uani 1 1 d . .
C92 C 0.1757(7) 0.6170(3) 0.2253(7) 0.035(3) Uani 1 1 d . .
H92A H 0.2200 0.6279 0.2398 0.042 Uiso 1 1 calc R U
C93 C 0.1432(8) 0.6026(4) 0.1598(7) 0.042(3) Uani 1 1 d . .
H93A H 0.1650 0.6040 0.1274 0.050 Uiso 1 1 calc R U
C94 C 0.0790(7) 0.5858(4) 0.1372(7) 0.035(3) Uani 1 1 d . .
H94A H 0.0566 0.5761 0.0902 0.042 Uiso 1 1 calc R U
C95 C 0.0500(6) 0.5837(3) 0.1841(6) 0.033(3) Uani 1 1 d . .
H95A H 0.0093 0.5694 0.1711 0.039 Uiso 1 1 calc DR U
C96 C 0.0751(6) 0.6010(3) 0.2511(6) 0.022(2) Uani 1 1 d . .
C97 C -0.0137(6) 0.6295(3) 0.2958(5) 0.020(2) Uani 1 1 d . .
C98 C -0.0361(6) 0.6332(3) 0.3599(6) 0.021(2) Uani 1 1 d . .
C99 C -0.0028(6) 0.6506(3) 0.4238(6) 0.027(2) Uani 1 1 d . .
H99A H 0.0425 0.6603 0.4377 0.032 Uiso 1 1 calc R U
C100 C -0.0392(8) 0.6536(4) 0.4685(7) 0.041(3) Uani 1 1 d . .
H10B H -0.0166 0.6652 0.5137 0.050 Uiso 1 1 calc R U
C101 C -0.1038(8) 0.6409(5) 0.4507(9) 0.051(4) Uani 1 1 d . .
H10C H -0.1253 0.6427 0.4833 0.061 Uiso 1 1 calc R U
C102 C -0.1384(8) 0.6251(4) 0.3840(9) 0.044(4) Uani 1 1 d . .
H10D H -0.1850 0.6172 0.3693 0.053 Uiso 1 1 calc R U
C103 C -0.1052(6) 0.6210(3) 0.3388(8) 0.032(3) Uani 1 1 d . .
C104 C -0.1325(6) 0.6087(3) 0.2633(8) 0.033(3) Uani 1 1 d . .
C105 C -0.1968(7) 0.5950(4) 0.2197(9) 0.046(4) Uani 1 1 d . .
H10E H -0.2300 0.5903 0.2390 0.055 Uiso 1 1 calc R U
C106 C -0.2125(7) 0.5884(4) 0.1504(9) 0.048(4) Uani 1 1 d . .
H10F H -0.2563 0.5783 0.1211 0.058 Uiso 1 1 calc R U
C107 C -0.1670(8) 0.5959(4) 0.1216(8) 0.051(4) Uani 1 1 d . .
H10G H -0.1776 0.5900 0.0730 0.061 Uiso 1 1 calc R U
C108 C -0.1039(6) 0.6126(4) 0.1640(7) 0.043(4) Uani 1 1 d . .
H10H H -0.0674 0.5997 0.1546 0.052 Uiso 1 1 calc DR U
H10I H -0.1059 0.6376 0.1457 0.052 Uiso 1 1 calc R U
C109 C -0.0815(6) 0.6150(3) 0.2370(6) 0.023(2) Uani 1 1 d . .
C111 C 0.0654(7) 0.7045(3) 0.3401(7) 0.034(3) Uani 1 1 d . .
H11A H 0.0676 0.7293 0.3237 0.052 Uiso 1 1 calc R U
H11B H 0.1098 0.6923 0.3512 0.052 Uiso 1 1 calc R U
H11C H 0.0561 0.7053 0.3833 0.052 Uiso 1 1 calc R U
C112 C 0.0117(8) 0.6823(4) 0.1860(7) 0.040(3) Uani 1 1 d . .
H11D H 0.0157 0.7078 0.1749 0.060 Uiso 1 1 calc R U
H11E H -0.0268 0.6711 0.1458 0.060 Uiso 1 1 calc R U
H11F H 0.0549 0.6696 0.1937 0.060 Uiso 1 1 calc R U
C113 C -0.2073(7) 0.7209(4) 0.1584(8) 0.039(3) Uani 1 1 d . .
H11G H -0.2386 0.7239 0.1065 0.047 Uiso 1 1 calc R U
C114 C -0.1424(6) 0.7044(3) 0.1784(6) 0.028(2) Uani 1 1 d . .
H11H H -0.1297 0.6956 0.1390 0.033 Uiso 1 1 calc R U
C115 C -0.0903(5) 0.7019(3) 0.2504(6) 0.022(2) Uani 1 1 d . .
C116 C -0.1087(6) 0.7159(3) 0.3042(6) 0.027(2) Uani 1 1 d . .
H11I H -0.0726 0.7154 0.3546 0.033 Uiso 1 1 calc R U
C117 C -0.1711(6) 0.7334(3) 0.2918(7) 0.030(3) Uani 1 1 d . .
H11J H -0.1776 0.7451 0.3329 0.036 Uiso 1 1 calc R U
C118 C -0.3511(8) 0.7488(5) 0.1296(10) 0.063(5) Uani 1 1 d . .
H11K H -0.3951 0.7425 0.1331 0.076 Uiso 1 1 calc R U
H11L H -0.3414 0.7293 0.1015 0.076 Uiso 1 1 calc R U
C119 C -0.3616(10) 0.7826(5) 0.0890(9) 0.060(4) Uani 1 1 d . .
H11M H -0.3997 0.7795 0.0416 0.090 Uiso 1 1 calc R U
H11N H -0.3191 0.7888 0.0832 0.090 Uiso 1 1 calc R U
H11O H -0.3730 0.8020 0.1149 0.090 Uiso 1 1 calc R U
C120 C -0.3160(9) 0.7622(5) 0.2579(11) 0.061(5) Uani 1 1 d . .
H12B H -0.2926 0.7473 0.3016 0.073 Uiso 1 1 calc R U
H12C H -0.3666 0.7589 0.2422 0.073 Uiso 1 1 calc R U
C121 C -0.2982(9) 0.8020(4) 0.2770(10) 0.054(4) Uani 1 1 d . .
H12D H -0.3128 0.8090 0.3151 0.081 Uiso 1 1 calc R U
H12E H -0.3224 0.8170 0.2345 0.081 Uiso 1 1 calc R U
H12F H -0.2481 0.8055 0.2938 0.081 Uiso 1 1 calc R U
C122 C -0.1130(12) 0.8017(5) 0.1170(10) 0.065(5) Uani 1 1 d . .
H12G H -0.1359 0.7851 0.0752 0.078 Uiso 1 1 calc R U
C123 C -0.1666(9) 0.8158(4) 0.1372(11) 0.061(4) Uani 1 1 d . U
H12H H -0.2133 0.8070 0.1034 0.073 Uiso 1 1 calc R U
C124 C -0.1685(10) 0.8276(5) 0.1977(12) 0.065(4) Uani 1 1 d . U
H12I H -0.2159 0.8253 0.1970 0.078 Uiso 1 1 calc R U
C125 C -0.1158(13) 0.8301(6) 0.2695(13) 0.082(5) Uani 1 1 d . U
H12J H -0.1379 0.8279 0.3043 0.098 Uiso 1 1 calc R U
C126 C -0.0485(12) 0.8207(6) 0.3027(12) 0.077(5) Uani 1 1 d . U
H12K H -0.0376 0.8140 0.3536 0.092 Uiso 1 1 calc R U
C127 C 0.0021(10) 0.8043(5) 0.2807(11) 0.068(5) Uani 1 1 d . U
H12L H 0.0378 0.7904 0.3209 0.082 Uiso 1 1 calc R U
C128 C -0.0009(11) 0.7935(5) 0.2174(13) 0.070(5) Uani 1 1 d . U
H12M H 0.0324 0.7730 0.2253 0.084 Uiso 1 1 calc R U
C129 C -0.0489(12) 0.7921(4) 0.1483(12) 0.065(6) Uani 1 1 d . .
H12N H -0.0388 0.7716 0.1220 0.078 Uiso 1 1 calc R U
C130 C 0.4427(17) 0.3599(11) 0.4991(14) 0.155(16) Uani 1 1 d . .
H13B H 0.4927 0.3614 0.5124 0.232 Uiso 1 1 calc R U
H13C H 0.4318 0.3703 0.5374 0.232 Uiso 1 1 calc R U
H13D H 0.4180 0.3734 0.4545 0.232 Uiso 1 1 calc R U
C131 C 0.4224(12) 0.3245(6) 0.4891(9) 0.083(8) Uani 1 1 d D .
C132 C 0.4746(12) 0.2989(10) 0.4997(12) 0.106(10) Uani 1 1 d . .
H13E H 0.5218 0.3054 0.5138 0.128 Uiso 1 1 calc R U
C133 C 0.4527(13) 0.2646(8) 0.4886(12) 0.091(7) Uani 1 1 d . .
H13F H 0.4859 0.2465 0.4920 0.109 Uiso 1 1 calc R U
C134 C 0.3865(10) 0.2534(6) 0.4727(10) 0.064(5) Uani 1 1 d . .
H13G H 0.3757 0.2283 0.4677 0.077 Uiso 1 1 calc R U
C135 C 0.3362(11) 0.2781(5) 0.4642(9) 0.063(5) Uani 1 1 d . .
H13H H 0.2901 0.2709 0.4546 0.075 Uiso 1 1 calc R U
C136 C 0.3543(11) 0.3127(7) 0.4698(10) 0.088(7) Uani 1 1 d D .
H13I H 0.3191 0.3305 0.4601 0.105 Uiso 1 1 calc R U
C137 C 0.8595(16) 0.3928(8) 0.1122(15) 0.126(12) Uani 1 1 d . .
H13J H 0.8963 0.4032 0.1006 0.188 Uiso 1 1 calc R U
H13K H 0.8267 0.3796 0.0705 0.188 Uiso 1 1 calc R U
H13L H 0.8799 0.3761 0.1528 0.188 Uiso 1 1 calc R U
C138 C 0.8213(9) 0.4233(5) 0.1322(9) 0.059(4) Uani 1 1 d . .
C139 C 0.8413(10) 0.4582(5) 0.1316(10) 0.062(4) Uani 1 1 d . .
H13M H 0.8811 0.4630 0.1225 0.074 Uiso 1 1 calc R U
C140 C 0.8064(14) 0.4864(6) 0.1436(10) 0.082(7) Uani 1 1 d . .
H14C H 0.8203 0.5107 0.1414 0.099 Uiso 1 1 calc R U
C141 C 0.7510(12) 0.4789(7) 0.1587(12) 0.088(7) Uani 1 1 d . .
H14D H 0.7249 0.4982 0.1658 0.106 Uiso 1 1 calc R U
C142 C 0.7314(12) 0.4425(7) 0.1642(13) 0.088(7) Uani 1 1 d . .
H14E H 0.6944 0.4380 0.1782 0.106 Uiso 1 1 calc R U
C143 C 0.7628(10) 0.4156(6) 0.1508(12) 0.073(5) Uani 1 1 d . .
H14F H 0.7484 0.3914 0.1528 0.087 Uiso 1 1 calc R U
C144 C 0.8638(7) 0.5395(4) 0.8649(7) 0.078(7) Uani 1 1 d DG .
H14G H 0.8510 0.5441 0.8153 0.093 Uiso 1 1 calc R U
C145 C 0.8896(7) 0.5674(3) 0.9145(9) 0.129(12) Uani 1 1 d G .
H14H H 0.8945 0.5911 0.8989 0.155 Uiso 1 1 calc R U
C146 C 0.9082(7) 0.5607(4) 0.9870(8) 0.142(16) Uani 1 1 d G .
H14I H 0.9259 0.5797 1.0209 0.170 Uiso 1 1 calc R U
C147 C 0.9011(7) 0.5260(5) 1.0098(6) 0.090(7) Uani 1 1 d G .
H14J H 0.9138 0.5214 1.0594 0.108 Uiso 1 1 calc R U
C148 C 0.8753(7) 0.4981(4) 0.9602(8) 0.109(9) Uani 1 1 d DG .
H14K H 0.8704 0.4744 0.9759 0.131 Uiso 1 1 calc R U
C149 C 0.8566(6) 0.5049(4) 0.8877(7) 0.090(8) Uani 1 1 d DG .
C150 C 0.8310(10) 0.4764(5) 0.8398(11) 0.18(2) Uani 1 1 d D .
H15D H 0.8313 0.4542 0.8661 0.277 Uiso 1 1 calc R U
H15E H 0.8602 0.4731 0.8133 0.277 Uiso 1 1 calc R U
H15F H 0.7834 0.4819 0.8060 0.277 Uiso 1 1 calc R U

loop_
_atom_site_aniso_label
_atom_site_aniso_U_11
_atom_site_aniso_U_22
_atom_site_aniso_U_33
_atom_site_aniso_U_23
_atom_site_aniso_U_13
_atom_site_aniso_U_12
Yb1 0.0271(3) 0.0195(2) 0.0364(3) -0.0038(2) 0.0110(2) -0.0015(2)
Yb2 0.0256(3) 0.0197(2) 0.0343(3) -0.00449(19) 0.0110(2) -0.00128(19)
Yb3 0.0336(3) 0.0192(2) 0.0295(3) 0.00218(18) 0.0152(2) -0.0037(2)
Yb4 0.0273(3) 0.0249(2) 0.0297(3) 0.0084(2) 0.0117(2) 0.0006(2)
N1 0.051(7) 0.036(6) 0.043(6) 0.007(5) 0.027(6) 0.012(5)
N2 0.036(6) 0.055(7) 0.045(7) 0.022(6) 0.012(5) 0.007(6)
N3 0.039(6) 0.044(7) 0.058(8) 0.003(5) 0.028(6) 0.003(5)
N4 0.027(6) 0.049(7) 0.048(7) 0.013(5) 0.015(5) 0.009(5)
Si1 0.0251(15) 0.0203(13) 0.0221(15) 0.0000(11) 0.0109(13) -0.0028(12)
Si2 0.0214(15) 0.0177(13) 0.0206(14) 0.0008(10) 0.0084(12) -0.0005(11)
Si3 0.0238(15) 0.0222(14) 0.0244(15) 0.0015(11) 0.0105(13) -0.0001(12)
Si4 0.0249(16) 0.0235(15) 0.0218(15) 0.0012(11) 0.0106(13) 0.0019(12)
B1 0.022(6) 0.030(7) 0.029(7) 0.004(5) 0.011(5) 0.007(5)
B2 0.031(7) 0.028(6) 0.024(6) 0.004(5) 0.011(6) 0.007(5)
B3 0.022(6) 0.032(7) 0.030(7) 0.001(5) 0.014(5) 0.001(5)
B4 0.035(8) 0.032(7) 0.049(9) 0.020(6) 0.029(7) 0.004(6)
C1 0.075(12) 0.039(8) 0.042(8) -0.008(6) 0.018(8) -0.022(8)
C2 0.070(12) 0.023(7) 0.055(10) -0.004(6) -0.008(9) -0.002(7)
C3 0.037(8) 0.043(9) 0.077(12) -0.015(8) 0.008(8) -0.003(7)
C4 0.063(11) 0.065(11) 0.086(13) -0.048(10) 0.051(11) -0.039(9)
C5 0.068(11) 0.043(9) 0.065(11) -0.013(8) 0.034(9) -0.027(8)
C6 0.058(9) 0.028(6) 0.053(9) -0.002(7) 0.019(7) 0.001(7)
C7 0.035(8) 0.040(8) 0.055(9) -0.004(6) 0.011(7) 0.008(6)
C8 0.050(9) 0.042(8) 0.065(10) -0.020(7) 0.032(8) -0.004(7)
C9 0.039(7) 0.037(7) 0.037(7) -0.002(5) 0.028(6) 0.001(5)
C10 0.026(6) 0.027(5) 0.037(6) 0.001(5) 0.020(5) 0.003(5)
C11 0.021(5) 0.020(5) 0.023(5) 0.001(4) 0.006(5) -0.001(4)
C12 0.032(6) 0.018(5) 0.038(7) -0.006(4) 0.022(6) -0.004(4)
C13 0.021(6) 0.032(6) 0.035(7) -0.001(5) 0.013(5) 0.007(4)
C14 0.054(9) 0.040(7) 0.037(7) 0.009(6) 0.023(7) 0.008(6)
C15 0.069(11) 0.044(9) 0.056(10) 0.018(7) 0.015(9) 0.001(8)
C16 0.050(9) 0.056(9) 0.055(9) 0.023(7) 0.030(8) 0.019(7)
C17 0.054(11) 0.119(19) 0.071(13) -0.002(12) 0.029(10) 0.024(11)
C18 0.051(8) 0.027(6) 0.019(5) 0.001(4) 0.018(5) -0.006(5)
C19 0.038(7) 0.027(6) 0.049(8) -0.001(5) 0.019(6) -0.005(5)
C20 0.023(5) 0.019(5) 0.024(5) 0.004(4) 0.009(5) -0.001(4)
C21 0.009(4) 0.019(5) 0.028(6) -0.005(4) 0.008(4) -0.002(4)
C22 0.029(6) 0.024(5) 0.027(6) -0.001(4) 0.011(5) -0.003(4)
C23 0.034(7) 0.038(7) 0.029(6) 0.005(5) 0.016(5) -0.011(5)
C24 0.026(6) 0.042(7) 0.032(6) -0.017(5) 0.017(5) -0.014(5)
C25 0.029(6) 0.037(6) 0.038(7) -0.013(5) 0.021(6) -0.004(5)
C26 0.025(6) 0.017(5) 0.036(6) -0.009(4) 0.011(5) -0.007(4)
C27 0.021(5) 0.020(5) 0.033(6) -0.006(4) 0.015(5) -0.004(4)
C28 0.026(6) 0.030(6) 0.052(8) -0.001(5) 0.012(6) 0.004(5)
C29 0.020(6) 0.037(7) 0.056(9) -0.006(6) 0.005(6) 0.000(5)
C30 0.035(7) 0.043(8) 0.038(7) 0.016(6) -0.001(6) -0.005(6)
C31 0.038(7) 0.023(5) 0.025(6) 0.001(4) 0.010(5) -0.002(5)
C32 0.032(6) 0.016(5) 0.035(6) 0.001(4) 0.010(5) -0.004(4)
C33 0.020(5) 0.025(5) 0.023(5) 0.012(4) 0.014(4) 0.010(4)
C34 0.014(5) 0.016(5) 0.041(7) 0.003(4) 0.007(5) 0.000(4)
C35 0.024(6) 0.026(5) 0.035(6) 0.011(5) 0.014(5) 0.001(4)
C36 0.033(7) 0.044(8) 0.036(7) 0.013(6) 0.005(6) 0.006(6)
C37 0.040(8) 0.026(6) 0.060(10) 0.006(6) 0.008(7) 0.007(5)
C38 0.023(6) 0.025(6) 0.053(8) 0.004(5) 0.011(6) 0.006(5)
C39 0.014(5) 0.021(5) 0.044(7) -0.002(5) 0.009(5) 0.001(4)
C40 0.031(6) 0.031(6) 0.038(7) -0.014(5) 0.015(6) -0.008(5)
C41 0.046(8) 0.048(9) 0.051(9) -0.013(6) 0.029(7) 0.001(6)
C42 0.062(10) 0.065(10) 0.051(9) -0.019(8) 0.038(8) -0.019(8)
C43 0.045(8) 0.056(9) 0.032(7) -0.002(6) 0.021(6) -0.013(7)
C44 0.034(7) 0.030(6) 0.034(6) -0.002(5) 0.021(5) -0.004(5)
C45 0.024(6) 0.028(6) 0.030(6) -0.004(5) 0.009(5) 0.000(5)
C46 0.040(7) 0.023(5) 0.039(7) 0.004(5) 0.023(6) 0.000(5)
C47 0.028(6) 0.025(6) 0.034(6) 0.009(5) 0.013(5) 0.004(5)
C48 0.024(6) 0.027(6) 0.030(6) 0.005(4) 0.007(5) 0.003(4)
C49 0.024(6) 0.016(5) 0.027(6) -0.002(4) 0.010(5) 0.001(4)
C50 0.028(7) 0.021(6) 0.031(7) -0.010(4) 0.012(6) -0.003(4)
C51 0.032(6) 0.026(6) 0.028(6) -0.004(4) 0.014(5) 0.002(5)
C52 0.031(6) 0.024(5) 0.036(6) -0.003(4) 0.024(5) -0.004(5)
C53 0.058(9) 0.050(9) 0.054(9) 0.016(7) 0.034(8) 0.009(7)
C54 0.047(8) 0.057(9) 0.038(8) 0.012(6) 0.024(7) -0.001(7)
C55 0.054(9) 0.042(8) 0.044(8) 0.010(6) 0.020(7) 0.007(7)
C56 0.082(13) 0.059(10) 0.046(9) 0.004(8) 0.025(9) 0.008(9)
C57 0.039(8) 0.032(7) 0.069(11) -0.011(7) 0.009(8) 0.013(6)
C58 0.070(11) 0.021(6) 0.040(8) 0.003(5) 0.008(8) -0.006(7)
C59 0.068(11) 0.039(8) 0.070(11) -0.018(7) 0.036(9) -0.028(8)
C60 0.023(7) 0.042(8) 0.099(13) -0.034(8) 0.035(8) -0.019(6)
C61 0.026(7) 0.037(7) 0.052(9) -0.008(6) -0.001(6) 0.005(5)
C62 0.051(9) 0.036(7) 0.034(7) -0.005(5) 0.007(7) -0.009(6)
C63 0.068(11) 0.051(9) 0.046(9) -0.014(7) 0.027(8) -0.025(8)
C64 0.040(8) 0.035(7) 0.058(9) -0.012(6) 0.021(7) -0.007(6)
C65 0.16(2) 0.038(9) 0.097(16) -0.011(10) 0.108(18) -0.029(12)
C66 0.091(15) 0.054(10) 0.041(9) 0.008(7) 0.013(10) -0.035(10)
C67 0.038(8) 0.049(9) 0.075(13) 0.030(9) 0.003(8) -0.009(7)
C68 0.059(11) 0.025(7) 0.128(19) 0.012(9) 0.065(13) -0.001(7)
C69 0.123(14) 0.033(8) 0.087(15) -0.016(8) 0.079(13) -0.024(10)
C70 0.112(13) 0.041(9) 0.051(10) -0.008(7) 0.021(11) -0.046(9)
C71 0.063(7) 0.057(7) 0.078(7) 0.012(5) 0.015(5) -0.014(5)
C72 0.038(9) 0.033(9) 0.21(3) 0.019(13) 0.064(14) -0.002(7)
C73 0.036(6) 0.020(5) 0.025(6) 0.004(4) 0.019(5) 0.007(4)
C74 0.028(6) 0.023(5) 0.022(5) 0.001(4) 0.013(5) -0.001(4)
C75 0.019(5) 0.025(5) 0.022(5) -0.001(4) 0.011(4) -0.007(4)
C76 0.026(6) 0.019(5) 0.025(6) -0.001(4) 0.013(5) -0.002(4)
C77 0.021(6) 0.027(6) 0.024(6) -0.001(4) 0.005(5) 0.002(4)
C78 0.031(7) 0.037(7) 0.058(9) -0.003(6) 0.028(7) -0.003(5)
C79 0.043(8) 0.033(7) 0.050(8) -0.005(6) 0.026(7) -0.003(6)
C80 0.032(7) 0.040(7) 0.069(10) -0.008(7) 0.017(7) 0.002(6)
C81 0.050(10) 0.103(17) 0.065(12) -0.008(10) 0.026(10) -0.002(10)
C82 0.034(7) 0.032(6) 0.046(8) 0.016(5) 0.023(6) 0.008(5)
C83 0.029(6) 0.023(6) 0.053(8) -0.004(5) 0.016(6) -0.001(5)
C84 0.027(6) 0.021(5) 0.020(5) -0.001(4) 0.008(5) 0.004(4)
C85 0.025(6) 0.020(5) 0.027(6) -0.006(4) 0.003(5) 0.004(4)
C86 0.022(6) 0.031(6) 0.023(6) -0.002(4) 0.004(5) 0.010(5)
C87 0.025(6) 0.043(7) 0.026(6) -0.012(5) 0.004(5) 0.005(5)
C88 0.027(7) 0.040(8) 0.075(11) -0.023(7) 0.004(7) 0.002(6)
C89 0.030(7) 0.036(7) 0.052(8) -0.002(6) 0.016(6) 0.002(5)
C90 0.022(5) 0.033(6) 0.021(5) -0.002(4) 0.005(5) 0.004(4)
C91 0.033(6) 0.020(5) 0.029(6) 0.000(4) 0.016(5) 0.007(4)
C92 0.037(7) 0.030(6) 0.045(7) 0.007(5) 0.023(6) 0.012(5)
C93 0.052(9) 0.048(8) 0.037(7) 0.011(6) 0.029(7) 0.024(7)
C94 0.043(7) 0.042(7) 0.025(6) -0.002(5) 0.019(6) 0.008(6)
C95 0.041(7) 0.035(6) 0.021(6) 0.004(5) 0.012(5) -0.004(5)
C96 0.023(5) 0.020(5) 0.020(5) 0.001(4) 0.006(4) -0.002(4)
C97 0.021(5) 0.023(5) 0.011(4) -0.005(4) 0.002(4) 0.006(4)
C98 0.019(5) 0.025(5) 0.022(5) 0.000(4) 0.012(4) 0.002(4)
C99 0.031(6) 0.030(6) 0.021(5) 0.000(4) 0.013(5) 0.007(5)
C100 0.062(9) 0.036(7) 0.027(6) -0.003(5) 0.019(6) 0.011(6)
C101 0.047(9) 0.071(10) 0.052(9) 0.026(8) 0.037(8) 0.023(8)
C102 0.047(9) 0.037(7) 0.067(10) 0.013(6) 0.043(8) 0.013(6)
C103 0.029(6) 0.024(6) 0.054(8) 0.004(5) 0.029(6) 0.002(5)
C104 0.019(6) 0.022(6) 0.057(8) 0.004(5) 0.016(6) 0.001(4)
C105 0.032(7) 0.035(7) 0.074(11) -0.001(7) 0.025(7) 0.003(6)
C106 0.018(6) 0.047(8) 0.062(10) -0.009(7) -0.002(7) 0.001(6)
C107 0.051(9) 0.044(8) 0.033(7) -0.011(6) -0.009(7) 0.007(7)
C108 0.034(7) 0.042(8) 0.032(7) -0.003(6) -0.009(6) 0.007(6)
C109 0.019(5) 0.018(5) 0.034(6) 0.000(4) 0.012(5) 0.003(4)
C111 0.033(7) 0.030(6) 0.038(7) -0.001(5) 0.013(6) -0.005(5)
C112 0.051(8) 0.038(7) 0.038(7) 0.016(6) 0.027(6) 0.013(6)
C113 0.037(7) 0.029(6) 0.040(8) 0.008(5) 0.003(6) 0.001(5)
C114 0.022(6) 0.039(7) 0.023(6) 0.001(5) 0.010(5) 0.005(5)
C115 0.016(5) 0.020(5) 0.026(6) 0.004(4) 0.004(4) 0.003(4)
C116 0.035(6) 0.026(5) 0.023(6) 0.008(4) 0.014(5) 0.009(5)
C117 0.028(6) 0.034(6) 0.031(6) 0.007(5) 0.016(5) 0.004(5)
C118 0.038(8) 0.069(11) 0.072(12) 0.010(9) 0.011(8) 0.012(8)
C119 0.074(12) 0.063(10) 0.045(9) 0.012(8) 0.027(9) 0.016(9)
C120 0.047(9) 0.074(12) 0.082(12) 0.037(10) 0.047(9) 0.032(8)
C121 0.054(10) 0.051(9) 0.070(11) 0.012(8) 0.038(9) 0.008(8)
C122 0.101(16) 0.048(10) 0.047(10) 0.017(8) 0.030(10) -0.005(10)
C123 0.053(9) 0.034(8) 0.076(7) 0.032(7) 0.007(8) 0.002(7)
C124 0.053(9) 0.041(9) 0.109(9) 0.032(8) 0.040(7) 0.013(7)
C125 0.092(6) 0.072(7) 0.089(7) -0.002(6) 0.045(5) -0.002(6)
C126 0.087(6) 0.068(7) 0.072(7) 0.003(5) 0.027(5) -0.020(5)
C127 0.062(7) 0.055(7) 0.075(7) 0.016(5) 0.014(5) -0.019(5)
C128 0.078(13) 0.045(9) 0.116(13) 0.031(9) 0.068(13) 0.004(9)
C129 0.102(16) 0.033(8) 0.095(15) 0.023(9) 0.076(14) 0.012(9)
C130 0.14(3) 0.23(4) 0.070(17) 0.01(2) 0.018(17) -0.10(3)
C131 0.113(18) 0.081(14) 0.037(9) 0.006(8) 0.013(10) -0.060(14)
C132 0.058(13) 0.20(3) 0.053(13) 0.032(17) 0.011(11) 0.018(18)
C133 0.086(17) 0.102(19) 0.065(14) 0.004(12) 0.010(12) -0.016(14)
C134 0.061(11) 0.083(13) 0.047(9) -0.010(9) 0.020(8) -0.003(10)
C135 0.078(13) 0.071(12) 0.050(10) 0.003(8) 0.038(10) -0.014(10)
C136 0.12(2) 0.104(18) 0.052(12) 0.002(11) 0.047(13) 0.011(15)
C137 0.15(3) 0.11(2) 0.10(2) -0.018(16) 0.033(18) 0.076(19)
C138 0.051(10) 0.078(12) 0.046(9) -0.003(8) 0.019(8) 0.002(9)
C139 0.059(11) 0.068(12) 0.061(11) 0.004(8) 0.028(9) -0.011(9)
C140 0.106(18) 0.078(14) 0.043(10) 0.009(9) 0.011(11) 0.009(13)
C141 0.066(14) 0.103(19) 0.066(14) -0.027(12) -0.002(11) 0.007(13)
C142 0.072(14) 0.106(19) 0.101(18) -0.019(14) 0.049(13) -0.001(13)
C143 0.066(12) 0.069(13) 0.087(14) -0.016(11) 0.034(11) -0.008(10)
C144 0.045(11) 0.069(13) 0.12(2) 0.036(12) 0.039(12) 0.014(9)
C145 0.061(14) 0.23(4) 0.13(2) -0.03(2) 0.075(17) -0.003(19)
C146 0.040(11) 0.26(4) 0.13(2) 0.13(3) 0.044(13) 0.043(17)
C147 0.077(15) 0.12(2) 0.062(13) -0.006(13) 0.019(12) -0.020(14)
C148 0.068(15) 0.14(3) 0.11(2) -0.013(18) 0.025(15) 0.008(16)
C149 0.043(10) 0.14(2) 0.092(16) -0.061(16) 0.029(11) -0.004(12)
C150 0.14(3) 0.056(16) 0.35(6) 0.06(3) 0.10(4) 0.019(18)

loop_
_atom_type_symbol
_atom_type_description
_atom_type_scat_dispersion_real
_atom_type_scat_dispersion_imag
_atom_type_scat_source
C C 0.0033 0.0016 'International Tables Vol C Tables 4.2.6.8 and 6.1.1.4'
H H 0.0000 0.0000 'International Tables Vol C Tables 4.2.6.8 and 6.1.1.4'
B B 0.0013 0.0007 'International Tables Vol C Tables 4.2.6.8 and 6.1.1.4'
N N 0.0061 0.0033 'International Tables Vol C Tables 4.2.6.8 and 6.1.1.4'
Si Si 0.0817 0.0704 'International Tables Vol C Tables 4.2.6.8 and 6.1.1.4'
Yb Yb -0.3850 5.5486 'International Tables Vol C Tables 4.2.6.8 and 6.1.1.4'

loop_
_geom_angle_atom_site_label_1
_geom_angle_atom_site_label_2
_geom_angle_atom_site_label_3
_geom_angle
C7 Yb1 C3 96.4(5)
C7 Yb1 C5 62.3(6)
C3 Yb1 C5 64.2(6)
C7 Yb1 C4 86.9(6)
C3 Yb1 C4 33.4(7)
C5 Yb1 C4 33.8(7)
C7 Yb1 C2 87.8(5)
C3 Yb1 C2 31.0(6)
C5 Yb1 C2 85.7(6)
C4 Yb1 C2 61.8(7)
C7 Yb1 C6 33.7(6)
C3 Yb1 C6 87.0(6)
C5 Yb1 C6 31.6(6)
C4 Yb1 C6 63.2(6)
C2 Yb1 C6 96.3(5)
C7 Yb1 C8 33.7(5)
C3 Yb1 C8 86.5(6)
C5 Yb1 C8 86.1(6)
C4 Yb1 C8 96.2(5)
C2 Yb1 C8 64.5(6)
C6 Yb1 C8 64.6(6)
C7 Yb1 C1 62.9(5)
C3 Yb1 C1 63.0(6)
C5 Yb1 C1 94.6(5)
C4 Yb1 C1 86.2(6)
C2 Yb1 C1 34.8(6)
C6 Yb1 C1 86.5(5)
C8 Yb1 C1 32.2(6)
C7 Yb1 C11 147.0(4)
C3 Yb1 C11 111.3(5)
C5 Yb1 C11 146.3(5)
C4 Yb1 C11 126.1(5)
C2 Yb1 C11 106.4(4)
C6 Yb1 C11 157.3(5)
C8 Yb1 C11 127.6(5)
C1 Yb1 C11 113.4(4)
C7 Yb1 C10 153.2(5)
C3 Yb1 C10 105.9(5)
C5 Yb1 C10 114.5(5)
C4 Yb1 C10 103.5(5)
C2 Yb1 C10 118.9(5)
C6 Yb1 C10 131.6(5)
C8 Yb1 C10 158.9(5)
C1 Yb1 C10 141.2(5)
C11 Yb1 C10 32.2(4)
C7 Yb1 C12 114.5(4)
C3 Yb1 C12 138.2(5)
C5 Yb1 C12 155.2(5)
C4 Yb1 C12 158.4(5)
C2 Yb1 C12 119.1(5)
C6 Yb1 C12 134.1(5)
C8 Yb1 C12 103.4(5)
C1 Yb1 C12 105.7(5)
C11 Yb1 C12 32.6(3)
C10 Yb1 C12 56.1(4)
C7 Yb1 C9 125.1(5)
C3 Yb1 C9 119.6(6)
C5 Yb1 C9 95.8(5)
C4 Yb1 C9 100.9(5)
C2 Yb1 C9 143.5(6)
C6 Yb1 C9 103.9(5)
C8 Yb1 C9 151.9(5)
C1 Yb1 C9 169.2(4)
C11 Yb1 C9 55.8(4)
C10 Yb1 C9 29.2(4)
C12 Yb1 C9 65.1(4)
C59 Yb2 C57 63.3(6)
C59 Yb2 C58 33.9(6)
C57 Yb2 C58 32.1(6)
C59 Yb2 C64 86.0(5)
C57 Yb2 C64 32.4(5)
C58 Yb2 C64 62.0(5)
C59 Yb2 C61 63.8(6)
C57 Yb2 C61 94.4(5)
C58 Yb2 C61 86.7(5)
C64 Yb2 C61 84.5(5)
C59 Yb2 C62 85.9(6)
C57 Yb2 C62 85.3(5)
C58 Yb2 C62 94.8(5)
C64 Yb2 C62 62.4(5)
C61 Yb2 C62 31.3(5)
C59 Yb2 C60 33.2(6)
C57 Yb2 C60 86.2(5)
C58 Yb2 C60 64.1(6)
C64 Yb2 C60 94.8(5)
C61 Yb2 C60 33.6(6)
C62 Yb2 C60 62.5(6)
C59 Yb2 C63 95.4(6)
C57 Yb2 C63 63.0(6)
C58 Yb2 C63 85.7(5)
C64 Yb2 C63 33.2(5)
C61 Yb2 C63 61.0(6)
C62 Yb2 C63 32.1(6)
C60 Yb2 C63 85.5(6)
C59 Yb2 C51 113.7(5)
C57 Yb2 C51 156.7(5)
C58 Yb2 C51 134.7(5)
C64 Yb2 C51 160.2(4)
C61 Yb2 C51 104.8(4)
C62 Yb2 C51 117.9(4)
C60 Yb2 C51 102.6(4)
C63 Yb2 C51 138.4(5)
C59 Yb2 C49 157.9(5)
C57 Yb2 C49 117.5(5)
C58 Yb2 C49 137.1(5)
C64 Yb2 C49 105.3(4)
C61 Yb2 C49 135.0(4)
C62 Yb2 C49 116.1(4)
C60 Yb2 C49 156.2(4)
C63 Yb2 C49 104.5(4)
C51 Yb2 C49 55.8(4)
C59 Yb2 C50 145.0(5)
C57 Yb2 C50 149.3(5)
C58 Yb2 C50 160.8(4)
C64 Yb2 C50 128.6(5)
C61 Yb2 C50 109.1(4)
C62 Yb2 C50 104.4(4)
C60 Yb2 C50 124.2(4)
C63 Yb2 C50 111.2(5)
C51 Yb2 C50 32.1(4)
C49 Yb2 C50 32.1(4)
C59 Yb2 C52 95.8(5)
C57 Yb2 C52 127.2(5)
C58 Yb2 C52 106.4(4)
C64 Yb2 C52 153.3(4)
C61 Yb2 C52 120.2(5)
C62 Yb2 C52 144.3(5)
C60 Yb2 C52 101.2(5)
C63 Yb2 C52 167.8(4)
C51 Yb2 C52 30.3(4)
C49 Yb2 C52 65.6(4)
C50 Yb2 C52 56.6(4)
C70 Yb3 C69 30.7(7)
C70 Yb3 C71 33.5(7)
C69 Yb3 C71 61.8(8)
C70 Yb3 C72 63.4(9)
C69 Yb3 C72 85.3(7)
C71 Yb3 C72 32.8(8)
C70 Yb3 C66 95.1(6)
C69 Yb3 C66 85.5(7)
C71 Yb3 C66 87.6(7)
C72 Yb3 C66 65.2(8)
C70 Yb3 C68 61.0(8)
C69 Yb3 C68 32.9(7)
C71 Yb3 C68 85.0(7)
C72 Yb3 C68 94.5(5)
C66 Yb3 C68 61.5(8)
C70 Yb3 C65 86.5(7)
C69 Yb3 C65 95.2(6)
C71 Yb3 C65 63.4(8)
C72 Yb3 C65 33.2(8)
C66 Yb3 C65 34.9(8)
C68 Yb3 C65 85.8(7)
C70 Yb3 C67 84.5(6)
C69 Yb3 C67 63.2(8)
C71 Yb3 C67 94.3(6)
C72 Yb3 C67 85.4(7)
C66 Yb3 C67 30.5(7)
C68 Yb3 C67 33.1(7)
C65 Yb3 C67 62.4(8)
C70 Yb3 C75 120.5(6)
C69 Yb3 C75 141.0(6)
C71 Yb3 C75 104.7(5)
C72 Yb3 C75 101.5(5)
C66 Yb3 C75 132.3(6)
C68 Yb3 C75 162.5(5)
C65 Yb3 C75 111.5(6)
C67 Yb3 C75 154.6(5)
C70 Yb3 C74 102.4(5)
C69 Yb3 C74 112.0(5)
C71 Yb3 C74 104.5(5)
C72 Yb3 C74 119.0(6)
C66 Yb3 C74 161.9(5)
C68 Yb3 C74 132.0(5)
C65 Yb3 C74 140.8(6)
C67 Yb3 C74 155.3(5)
C75 Yb3 C74 31.9(3)
C70 Yb3 C76 152.3(6)
C69 Yb3 C76 163.8(5)
C71 Yb3 C76 128.4(6)
C72 Yb3 C76 109.7(6)
C66 Yb3 C76 106.2(5)
C68 Yb3 C76 145.5(6)
C65 Yb3 C76 100.9(5)
C67 Yb3 C76 122.7(5)
C75 Yb3 C76 32.0(3)
C74 Yb3 C76 55.6(4)
C70 Yb3 C73 104.2(5)
C69 Yb3 C73 97.6(5)
C71 Yb3 C73 122.8(6)
C72 Yb3 C73 147.6(7)
C66 Yb3 C73 147.1(6)
C68 Yb3 C73 105.4(5)
C65 Yb3 C73 167.2(5)
C67 Yb3 C73 124.8(5)
C75 Yb3 C73 57.1(3)
C74 Yb3 C73 30.7(3)
C76 Yb3 C73 66.4(4)
C123 Yb4 C124 31.7(7)
C123 Yb4 C122 34.8(7)
C124 Yb4 C122 63.4(7)
C123 Yb4 C125 62.6(8)
C124 Yb4 C125 34.2(7)
C122 Yb4 C125 85.3(7)
C123 Yb4 C126 85.1(7)
C124 Yb4 C126 63.6(8)
C122 Yb4 C126 92.6(7)
C125 Yb4 C126 31.9(7)
C123 Yb4 C128 85.6(6)
C124 Yb4 C128 95.4(6)
C122 Yb4 C128 59.7(8)
C125 Yb4 C128 85.0(8)
C126 Yb4 C128 62.6(8)
C123 Yb4 C127 95.1(6)
C124 Yb4 C127 88.0(7)
C122 Yb4 C127 82.5(7)
C125 Yb4 C127 63.7(8)
C126 Yb4 C127 34.4(7)
C128 Yb4 C127 31.4(7)
C123 Yb4 C129 63.1(7)
C124 Yb4 C129 85.8(6)
C122 Yb4 C129 30.4(7)
C125 Yb4 C129 94.0(7)
C126 Yb4 C129 84.9(7)
C128 Yb4 C129 32.0(7)
C127 Yb4 C129 61.0(7)
C123 Yb4 C115 146.1(5)
C124 Yb4 C115 156.4(5)
C122 Yb4 C115 127.8(5)
C125 Yb4 C115 146.8(6)
C126 Yb4 C115 128.8(6)
C128 Yb4 C115 108.2(5)
C127 Yb4 C115 112.8(5)
C129 Yb4 C115 113.5(5)
C123 Yb4 C116 150.3(5)
C124 Yb4 C116 131.8(5)
C122 Yb4 C116 158.2(5)
C125 Yb4 C116 115.9(6)
C126 Yb4 C116 108.1(6)
C128 Yb4 C116 124.1(5)
C127 Yb4 C116 110.8(5)
C129 Yb4 C116 142.4(5)
C115 Yb4 C116 31.7(4)
C123 Yb4 C114 113.7(5)
C124 Yb4 C114 133.1(6)
C122 Yb4 C114 102.9(5)
C125 Yb4 C114 158.2(6)
C126 Yb4 C114 161.2(6)
C128 Yb4 C114 116.6(6)
C127 Yb4 C114 136.9(6)
C129 Yb4 C114 103.3(5)
C115 Yb4 C114 32.4(3)
C116 Yb4 C114 55.4(4)
C123 Yb4 C117 120.7(5)
C124 Yb4 C117 102.3(5)
C122 Yb4 C117 148.8(6)
C125 Yb4 C117 97.2(6)
C126 Yb4 C117 105.9(6)
C128 Yb4 C117 151.5(6)
C127 Yb4 C117 126.5(6)
C129 Yb4 C117 168.6(5)
C115 Yb4 C117 56.8(4)
C116 Yb4 C117 30.8(4)
C114 Yb4 C117 65.3(4)
C16 N1 B1 126.3(12)
C16 N1 C14 116.5(11)
B1 N1 C14 117.1(11)
B2 N2 C53 120.3(12)
B2 N2 C55 122.4(12)
C53 N2 C55 117.2(11)
C78 N3 B3 123.7(12)
C78 N3 C80 115.1(11)
B3 N3 C80 121.1(12)
B4 N4 C118 122.9(13)
B4 N4 C120 121.9(13)
C118 N4 C120 115.2(12)
C11 Si1 C18 109.3(5)
C11 Si1 C19 106.6(6)
C18 Si1 C19 109.4(6)
C11 Si1 C20 112.0(5)
C18 Si1 C20 113.4(5)
C19 Si1 C20 105.9(5)
C50 Si2 C46 108.5(6)
C50 Si2 C47 106.9(5)
C46 Si2 C47 109.8(6)
C50 Si2 C33 112.9(5)
C46 Si2 C33 113.0(5)
C47 Si2 C33 105.5(5)
C75 Si3 C83 109.4(5)
C75 Si3 C82 110.4(5)
C83 Si3 C82 107.4(6)
C75 Si3 C84 104.5(5)
C83 Si3 C84 112.8(5)
C82 Si3 C84 112.4(5)
C111 Si4 C112 107.3(7)
C111 Si4 C115 109.1(6)
C112 Si4 C115 108.4(6)
C111 Si4 C97 112.8(5)
C112 Si4 C97 113.0(5)
C115 Si4 C97 106.1(5)
N1 B1 C9 127.0(12)
N1 B1 C13 121.6(11)
C9 B1 C13 111.2(10)
N1 B1 Yb1 127.8(9)
C9 B1 Yb1 67.4(7)
C13 B1 Yb1 68.0(7)
N2 B2 C52 124.2(12)
N2 B2 C48 123.7(11)
C52 B2 C48 112.0(10)
N2 B2 Yb2 131.7(10)
C52 B2 Yb2 67.0(6)
C48 B2 Yb2 67.0(6)
N3 B3 C77 124.9(11)
N3 B3 C73 123.0(11)
C77 B3 C73 112.0(10)
N3 B3 Yb3 129.1(9)
C77 B3 Yb3 68.8(6)
C73 B3 Yb3 67.2(6)
N4 B4 C117 124.6(13)
N4 B4 C113 123.1(13)
C117 B4 C113 112.3(11)
N4 B4 Yb4 131.3(9)
C117 B4 Yb4 67.1(7)
C113 B4 Yb4 68.1(7)
C8 C1 C2 135.0(16)
C8 C1 Yb1 73.6(9)
C2 C1 Yb1 71.6(9)
C8 C1 H1A 108.8
C2 C1 H1A 108.8
Yb1 C1 H1A 108.8
C3 C2 C1 134.9(16)
C3 C2 Yb1 74.1(11)
C1 C2 Yb1 73.6(9)
C3 C2 H2A 110.1
C1 C2 H2A 110.1
Yb1 C2 H2A 110.1
C2 C3 C4 136.3(17)
C2 C3 Yb1 74.9(10)
C4 C3 Yb1 73.6(10)
C2 C3 H3A 109.2
C4 C3 H3A 109.2
Yb1 C3 H3A 109.2
C3 C4 C5 133.4(16)
C3 C4 Yb1 73.1(9)
C5 C4 Yb1 73.1(9)
C3 C4 H4A 110.7
C5 C4 H4A 110.7
Yb1 C4 H4A 110.7
C6 C5 C4 137.3(16)
C6 C5 Yb1 74.6(9)
C4 C5 Yb1 73.1(9)
C6 C5 H5A 107.9
C4 C5 H5A 107.9
Yb1 C5 H5A 107.9
C5 C6 C7 133.6(15)
C5 C6 Yb1 73.9(9)
C7 C6 Yb1 72.5(8)
C5 C6 H6A 110.6
C7 C6 H6A 110.6
Yb1 C6 H6A 110.6
C6 C7 C8 135.7(14)
C6 C7 Yb1 73.9(8)
C8 C7 Yb1 74.3(8)
C6 C7 H7A 109.6
C8 C7 H7A 109.6
Yb1 C7 H7A 109.6
C1 C8 C7 133.4(16)
C1 C8 Yb1 74.2(9)
C7 C8 Yb1 72.0(9)
C1 C8 H8A 110.7
C7 C8 H8A 110.7
Yb1 C8 H8A 110.7
C10 C9 B1 122.6(11)
C10 C9 Yb1 72.2(7)
B1 C9 Yb1 80.9(7)
C10 C9 H9A 118.7
B1 C9 H9A 118.7
Yb1 C9 H9A 118.7
C9 C10 C11 125.2(11)
C9 C10 Yb1 78.6(7)
C11 C10 Yb1 72.9(6)
C9 C10 H10A 117.3
C11 C10 H10A 117.3
Yb1 C10 H10A 117.3
C10 C11 C12 115.8(10)
C10 C11 Si1 123.1(8)
C12 C11 Si1 120.9(9)
C10 C11 Yb1 74.9(6)
C12 C11 Yb1 75.0(6)
Si1 C11 Yb1 123.2(5)
C13 C12 C11 122.6(11)
C13 C12 Yb1 78.4(7)
C11 C12 Yb1 72.3(6)
C13 C12 H12A 118.7
C11 C12 H12A 118.7
Yb1 C12 H12A 118.7
C12 C13 B1 122.1(10)
C12 C13 Yb1 71.5(7)
B1 C13 Yb1 79.9(7)
C12 C13 H13A 119.0
B1 C13 H13A 119.0
Yb1 C13 H13A 119.0
N1 C14 C15 112.2(12)
N1 C14 H14A 109.2
C15 C14 H14A 109.2
N1 C14 H14B 109.2
C15 C14 H14B 109.2
H14A C14 H14B 107.9
C14 C15 H15A 109.5
C14 C15 H15B 109.5
H15A C15 H15B 109.5
C14 C15 H15C 109.5
H15A C15 H15C 109.5
H15B C15 H15C 109.5
N1 C16 C17 115.2(15)
N1 C16 H16A 108.5
C17 C16 H16A 108.5
N1 C16 H16B 108.5
C17 C16 H16B 108.5
H16A C16 H16B 107.5
C16 C17 H17A 109.5
C16 C17 H17B 109.5
H17A C17 H17B 109.5
C16 C17 H17C 109.5
H17A C17 H17C 109.5
H17B C17 H17C 109.5
Si1 C18 H18A 109.5
Si1 C18 H18B 109.5
H18A C18 H18B 109.5
Si1 C18 H18C 109.5
H18A C18 H18C 109.5
H18B C18 H18C 109.5
Si1 C19 H19A 109.5
Si1 C19 H19B 109.5
H19A C19 H19B 109.5
Si1 C19 H19C 109.5
H19A C19 H19C 109.5
H19B C19 H19C 109.5
C21 C20 C32 99.1(9)
C21 C20 C33 114.8(8)
C32 C20 C33 115.8(8)
C21 C20 Si1 102.9(6)
C32 C20 Si1 102.5(7)
C33 C20 Si1 118.9(7)
C22 C21 C26 118.8(10)
C22 C21 C20 129.0(9)
C26 C21 C20 111.8(9)
C21 C22 C23 119.4(11)
C21 C22 H22A 120.3
C23 C22 H22A 120.3
C24 C23 C22 120.5(11)
C24 C23 H23A 119.8
C22 C23 H23A 119.8
C25 C24 C23 120.0(12)
C25 C24 H24A 120.0
C23 C24 H24A 120.0
C24 C25 C26 121.4(11)
C24 C25 H25A 119.3
C26 C25 H25A 119.3
C25 C26 C27 131.7(11)
C25 C26 C21 119.6(11)
C27 C26 C21 108.7(10)
C28 C27 C26 128.4(11)
C28 C27 C32 121.2(11)
C26 C27 C32 109.9(10)
C29 C28 C27 118.2(13)
C29 C28 H28A 120.9
C27 C28 H28A 120.9
C28 C29 C30 120.8(12)
C28 C29 H29A 119.6
C30 C29 H29A 119.6
C31 C30 C29 120.4(13)
C31 C30 H30A 119.8
C29 C30 H30A 119.8
C30 C31 C32 121.1(13)
C30 C31 H31A 119.4
C32 C31 H31A 119.4
C31 C32 C27 118.3(11)
C31 C32 C20 130.9(11)
C27 C32 C20 110.3(10)
C45 C33 C34 101.4(9)
C45 C33 C20 114.1(9)
C34 C33 C20 112.9(8)
C45 C33 Si2 107.6(7)
C34 C33 Si2 103.9(7)
C20 C33 Si2 115.7(7)
C35 C34 C39 119.0(11)
C35 C34 C33 131.2(11)
C39 C34 C33 108.6(10)
C34 C35 C36 122.1(12)
C34 C35 H35A 119.0
C36 C35 H35A 119.0
C37 C36 C35 118.5(13)
C37 C36 H36A 120.7
C35 C36 H36A 120.7
C36 C37 C38 121.3(13)
C36 C37 H37A 119.3
C38 C37 H37A 119.3
C37 C38 C39 118.3(13)
C37 C38 H38A 120.9
C39 C38 H38A 120.9
C34 C39 C38 120.5(12)
C34 C39 C40 110.6(10)
C38 C39 C40 128.6(12)
C41 C40 C45 121.6(13)
C41 C40 C39 130.2(13)
C45 C40 C39 108.0(11)
C40 C41 C42 120.6(15)
C40 C41 H41A 119.7
C42 C41 H41A 119.7
C41 C42 C43 117.9(14)
C41 C42 H42A 121.1
C43 C42 H42A 121.1
C44 C43 C42 122.1(14)
C44 C43 H43A 119.0
C42 C43 H43A 119.0
C43 C44 C45 118.9(12)
C43 C44 H44A 120.6
C45 C44 H44A 120.6
C40 C45 C44 118.5(12)
C40 C45 C33 111.0(10)
C44 C45 C33 130.4(11)
Si2 C46 H46A 109.5
Si2 C46 H46B 109.5
H46A C46 H46B 109.5
Si2 C46 H46C 109.5
H46A C46 H46C 109.5
H46B C46 H46C 109.5
Si2 C47 H47A 109.5
Si2 C47 H47B 109.5
H47A C47 H47B 109.5
Si2 C47 H47C 109.5
H47A C47 H47C 109.5
H47B C47 H47C 109.5
C49 C48 B2 120.3(11)
C49 C48 Yb2 73.1(7)
B2 C48 Yb2 80.4(7)
C49 C48 H48A 119.8
B2 C48 H48A 119.8
Yb2 C48 H48A 119.8
C48 C49 C50 124.9(12)
C48 C49 Yb2 76.6(7)
C50 C49 Yb2 74.0(6)
C48 C49 H49A 117.4
C50 C49 H49A 117.4
Yb2 C49 H49A 117.4
C51 C50 C49 115.4(11)
C51 C50 Si2 122.1(9)
C49 C50 Si2 122.5(10)
C51 C50 Yb2 73.4(6)
C49 C50 Yb2 73.9(6)
Si2 C50 Yb2 123.9(6)
C52 C51 C50 124.9(11)
C52 C51 Yb2 77.0(7)
C50 C51 Yb2 74.5(6)
C52 C51 H51A 117.4
C50 C51 H51A 117.4
Yb2 C51 H51A 117.4
C51 C52 B2 121.1(11)
C51 C52 Yb2 72.7(7)
B2 C52 Yb2 80.8(7)
C51 C52 H52A 119.4
B2 C52 H52A 119.4
Yb2 C52 H52A 119.4
N2 C53 C54 113.5(13)
N2 C53 H53A 108.9
C54 C53 H53A 108.9
N2 C53 H53B 108.9
C54 C53 H53B 108.9
H53A C53 H53B 107.7
C53 C54 H54A 109.5
C53 C54 H54B 109.5
H54A C54 H54B 109.5
C53 C54 H54C 109.5
H54A C54 H54C 109.5
H54B C54 H54C 109.5
N2 C55 C56 109.4(14)
N2 C55 H55A 109.8
C56 C55 H55A 109.8
N2 C55 H55B 109.8
C56 C55 H55B 109.8
H55A C55 H55B 108.2
C55 C56 H56A 109.5
C55 C56 H56B 109.5
H56A C56 H56B 109.5
C55 C56 H56C 109.5
H56A C56 H56C 109.5
H56B C56 H56C 109.5
C58 C57 C64 136.5(14)
C58 C57 Yb2 74.2(8)
C64 C57 Yb2 74.8(8)
C58 C57 H57A 109.3
C64 C57 H57A 109.3
Yb2 C57 H57A 109.3
C57 C58 C59 134.3(14)
C57 C58 Yb2 73.6(8)
C59 C58 Yb2 72.6(8)
C57 C58 H58A 110.0
C59 C58 H58A 110.0
Yb2 C58 H58A 110.0
C60 C59 C58 135.0(16)
C60 C59 Yb2 75.1(8)
C58 C59 Yb2 73.5(8)
C60 C59 H59A 110.3
C58 C59 H59A 110.3
Yb2 C59 H59A 110.3
C59 C60 C61 132.3(14)
C59 C60 Yb2 71.7(8)
C61 C60 Yb2 72.8(7)
C59 C60 H60A 110.9
C61 C60 H60A 110.9
Yb2 C60 H60A 110.9
C62 C61 C60 136.5(14)
C62 C61 Yb2 74.6(8)
C60 C61 Yb2 73.6(8)
C62 C61 H61A 109.0
C60 C61 H61A 109.0
Yb2 C61 H61A 109.0
C61 C62 C63 136.4(15)
C61 C62 Yb2 74.0(9)
C63 C62 Yb2 74.2(9)
C61 C62 H62A 109.0
C63 C62 H62A 109.0
Yb2 C62 H62A 109.0
C62 C63 C64 133.7(15)
C62 C63 Yb2 73.6(9)
C64 C63 Yb2 72.7(9)
C62 C63 H63A 110.5
C64 C63 H63A 110.5
Yb2 C63 H63A 110.5
C57 C64 C63 135.2(15)
C57 C64 Yb2 72.8(9)
C63 C64 Yb2 74.1(9)
C57 C64 H64A 109.5
C63 C64 H64A 109.5
Yb2 C64 H64A 109.5
C72 C65 C66 132.8(18)
C72 C65 Yb3 72.7(10)
C66 C65 Yb3 72.4(10)
C72 C65 H65A 110.7
C66 C65 H65A 110.7
Yb3 C65 H65A 110.7
C67 C66 C65 133.8(17)
C67 C66 Yb3 75.1(10)
C65 C66 Yb3 72.7(9)
C67 C66 H66A 111.0
C65 C66 H66A 111.0
Yb3 C66 H66A 111.0
C66 C67 C68 137.1(17)
C66 C67 Yb3 74.4(10)
C68 C67 Yb3 73.1(9)
C66 C67 H67A 108.1
C68 C67 H67A 108.1
Yb3 C67 H67A 108.1
C69 C68 C67 133.4(17)
C69 C68 Yb3 71.4(10)
C67 C68 Yb3 73.8(9)
C69 C68 H68A 110.3
C67 C68 H68A 110.3
Yb3 C68 H68A 110.3
C70 C69 C68 136.5(19)
C70 C69 Yb3 74.1(11)
C68 C69 Yb3 75.6(10)
C70 C69 H69A 109.6
C68 C69 H69A 109.6
Yb3 C69 H69A 109.6
C69 C70 C71 137.7(19)
C69 C70 Yb3 75.1(11)
C71 C70 Yb3 74.5(11)
C69 C70 H70A 108.6
C71 C70 H70A 108.6
Yb3 C70 H70A 108.6
C72 C71 C70 133.7(19)
C72 C71 Yb3 74.3(10)
C70 C71 Yb3 71.9(10)
C72 C71 H71A 110.5
C70 C71 H71A 110.5
Yb3 C71 H71A 110.5
C71 C72 C65 134.8(19)
C71 C72 Yb3 72.9(12)
C65 C72 Yb3 74.1(10)
C71 C72 H72A 109.8
C65 C72 H72A 109.8
Yb3 C72 H72A 109.8
C74 C73 B3 120.6(10)
C74 C73 Yb3 73.1(6)
B3 C73 Yb3 79.7(7)
C74 C73 H73A 119.7
B3 C73 H73A 119.7
Yb3 C73 H73A 119.7
C73 C74 C75 125.2(10)
C73 C74 Yb3 76.2(6)
C75 C74 Yb3 73.3(6)
C73 C74 H74A 117.1
C75 C74 H74A 117.1
Yb3 C74 H74A 117.1
C74 C75 C76 116.8(10)
C74 C75 Si3 122.5(8)
C76 C75 Si3 120.4(8)
C74 C75 Yb3 74.8(6)
C76 C75 Yb3 75.3(6)
Si3 C75 Yb3 124.5(5)
C77 C76 C75 123.2(11)
C77 C76 Yb3 76.6(6)
C75 C76 Yb3 72.7(6)
C77 C76 H76A 118.2
C75 C76 H76A 118.2
Yb3 C76 H76A 118.2
C76 C77 B3 121.3(10)
C76 C77 Yb3 72.1(6)
B3 C77 Yb3 78.9(7)
C76 C77 H77A 119.3
B3 C77 H77A 119.3
Yb3 C77 H77A 119.3
N3 C78 C79 115.9(12)
N3 C78 H78A 122.1
C79 C78 H78A 122.1
C78 C79 H79A 109.5
C78 C79 H79B 109.5
H79A C79 H79B 109.5
C78 C79 H79C 109.5
H79A C79 H79C 109.5
H79B C79 H79C 109.5
N3 C80 C81 110.4(13)
N3 C80 H80A 109.6
C81 C80 H80A 109.6
N3 C80 H80B 109.6
C81 C80 H80B 109.6
H80A C80 H80B 108.1
C80 C81 H81A 109.5
C80 C81 H81B 109.5
H81A C81 H81B 109.5
C80 C81 H81C 109.5
H81A C81 H81C 109.5
H81B C81 H81C 109.5
Si3 C82 H82A 109.5
Si3 C82 H82B 109.5
H82A C82 H82B 109.5
Si3 C82 H82C 109.5
H82A C82 H82C 109.5
H82B C82 H82C 109.5
Si3 C83 H83A 109.5
Si3 C83 H83B 109.5
H83A C83 H83B 109.5
Si3 C83 H83C 109.5
H83A C83 H83C 109.5
H83B C83 H83C 109.5
C96 C84 C85 102.6(9)
C96 C84 C97 114.2(8)
C85 C84 C97 112.8(8)
C96 C84 Si3 105.3(7)
C85 C84 Si3 103.9(7)
C97 C84 Si3 116.6(8)
C86 C85 C90 119.4(10)
C86 C85 C84 131.7(12)
C90 C85 C84 108.8(10)
C85 C86 C87 119.0(12)
C85 C86 H86A 120.5
C87 C86 H86A 120.5
C88 C87 C86 121.7(12)
C88 C87 H87A 119.2
C86 C87 H87A 119.2
C87 C88 C89 121.3(13)
C87 C88 H88A 119.3
C89 C88 H88A 119.3
C90 C89 C88 116.6(13)
C90 C89 H89A 121.7
C88 C89 H89A 121.7
C89 C90 C85 121.8(11)
C89 C90 C91 129.6(12)
C85 C90 C91 108.5(10)
C96 C91 C92 122.2(11)
C96 C91 C90 109.5(10)
C92 C91 C90 128.3(12)
C93 C92 C91 117.8(13)
C93 C92 H92A 121.1
C91 C92 H92A 121.1
C92 C93 C94 122.7(13)
C92 C93 H93A 118.6
C94 C93 H93A 118.6
C95 C94 C93 117.5(12)
C95 C94 H94A 121.3
C93 C94 H94A 121.3
C94 C95 C96 124.9(12)
C94 C95 H95A 117.5
C96 C95 H95A 117.5
C91 C96 C95 113.9(11)
C91 C96 C84 110.1(9)
C95 C96 C84 135.2(10)
C109 C97 C98 100.3(9)
C109 C97 C84 113.8(8)
C98 C97 C84 114.4(8)
C109 C97 Si4 105.7(7)
C98 C97 Si4 104.7(7)
C84 C97 Si4 116.2(7)
C99 C98 C103 120.3(11)
C99 C98 C97 128.7(10)
C103 C98 C97 110.2(10)
C98 C99 C100 116.6(12)
C98 C99 H99A 121.7
C100 C99 H99A 121.7
C101 C100 C99 123.9(13)
C101 C100 H10B 118.1
C99 C100 H10B 118.1
C100 C101 C102 118.8(14)
C100 C101 H10C 120.6
C102 C101 H10C 120.6
C103 C102 C101 119.8(14)
C103 C102 H10D 120.1
C101 C102 H10D 120.1
C102 C103 C98 120.5(13)
C102 C103 C104 130.1(13)
C98 C103 C104 109.1(10)
C105 C104 C109 121.4(14)
C105 C104 C103 130.1(13)
C109 C104 C103 108.3(10)
C106 C105 C104 120.0(15)
C106 C105 H10E 120.0
C104 C105 H10E 120.0
C105 C106 C107 120.9(13)
C105 C106 H10F 119.5
C107 C106 H10F 119.5
C106 C107 C108 119.4(14)
C106 C107 H10G 120.3
C108 C107 H10G 120.3
C109 C108 C107 121.4(15)
C109 C108 H10H 107.0
C107 C108 H10H 107.0
C109 C108 H10I 107.0
C107 C108 H10I 107.0
H10H C108 H10I 106.7
C108 C109 C104 115.2(11)
C108 C109 C97 132.0(11)
C104 C109 C97 111.9(10)
Si4 C111 H11A 109.5
Si4 C111 H11B 109.5
H11A C111 H11B 109.5
Si4 C111 H11C 109.5
H11A C111 H11C 109.5
H11B C111 H11C 109.5
Si4 C112 H11D 109.5
Si4 C112 H11E 109.5
H11D C112 H11E 109.5
Si4 C112 H11F 109.5
H11D C112 H11F 109.5
H11E C112 H11F 109.5
C114 C113 B4 119.8(12)
C114 C113 Yb4 70.5(8)
B4 C113 Yb4 79.8(8)
C114 C113 H11G 120.1
B4 C113 H11G 120.1
Yb4 C113 H11G 120.1
C113 C114 C115 125.1(11)
C113 C114 Yb4 78.8(8)
C115 C114 Yb4 72.5(7)
C113 C114 H11H 117.3
C115 C114 H11H 117.3
Yb4 C114 H11H 117.3
C116 C115 C114 116.0(10)
C116 C115 Si4 124.0(8)
C114 C115 Si4 120.0(8)
C116 C115 Yb4 75.4(6)
C114 C115 Yb4 75.1(7)
Si4 C115 Yb4 120.8(5)
C117 C116 C115 124.9(11)
C117 C116 Yb4 77.8(7)
C115 C116 Yb4 72.9(6)
C117 C116 H11I 117.4
C115 C116 H11I 117.4
Yb4 C116 H11I 117.4
C116 C117 B4 121.2(11)
C116 C117 Yb4 71.4(7)
B4 C117 Yb4 80.9(7)
C116 C117 H11J 119.4
B4 C117 H11J 119.4
Yb4 C117 H11J 119.4
N4 C118 C119 117.0(16)
N4 C118 H11K 108.1
C119 C118 H11K 108.1
N4 C118 H11L 108.1
C119 C118 H11L 108.1
H11K C118 H11L 107.3
C118 C119 H11M 109.5
C118 C119 H11N 109.5
H11M C119 H11N 109.5
C118 C119 H11O 109.5
H11M C119 H11O 109.5
H11N C119 H11O 109.5
N4 C120 C121 114.4(13)
N4 C120 H12B 108.7
C121 C120 H12B 108.7
N4 C120 H12C 108.7
C121 C120 H12C 108.7
H12B C120 H12C 107.6
C120 C121 H12D 109.5
C120 C121 H12E 109.5
H12D C121 H12E 109.5
C120 C121 H12F 109.5
H12D C121 H12F 109.5
H12E C121 H12F 109.5
C129 C122 C123 137.8(19)
C129 C122 Yb4 76.2(10)
C123 C122 Yb4 71.4(9)
C129 C122 H12G 107.5
C123 C122 H12G 107.5
Yb4 C122 H12G 107.5
C124 C123 C122 135.0(18)
C124 C123 Yb4 75.5(10)
C122 C123 Yb4 73.8(9)
C124 C123 H12H 110.6
C122 C123 H12H 110.6
Yb4 C123 H12H 110.6
C123 C124 C125 131.8(19)
C123 C124 Yb4 72.8(10)
C125 C124 Yb4 73.0(11)
C123 C124 H12I 111.9
C125 C124 H12I 111.9
Yb4 C124 H12I 111.9
C126 C125 C124 136(2)
C126 C125 Yb4 74.1(14)
C124 C125 Yb4 72.8(12)
C126 C125 H12J 109.1
C124 C125 H12J 109.1
Yb4 C125 H12J 109.1
C125 C126 C127 135(2)
C125 C126 Yb4 74.0(13)
C127 C126 Yb4 73.4(11)
C125 C126 H12K 109.5
C127 C126 H12K 109.5
Yb4 C126 H12K 109.5
C128 C127 C126 133(2)
C128 C127 Yb4 74.1(11)
C126 C127 Yb4 72.2(11)
C128 C127 H12L 111.3
C126 C127 H12L 111.3
Yb4 C127 H12L 111.3
C127 C128 C129 138(2)
C127 C128 Yb4 74.6(11)
C129 C128 Yb4 74.7(11)
C127 C128 H12M 108.6
C129 C128 H12M 108.6
Yb4 C128 H12M 108.6
C122 C129 C128 133.8(19)
C122 C129 Yb4 73.4(11)
C128 C129 Yb4 73.3(10)
C122 C129 H12N 110.6
C128 C129 H12N 110.6
Yb4 C129 H12N 110.6
C131 C130 H13B 109.5
C131 C130 H13C 109.5
H13B C130 H13C 109.5
C131 C130 H13D 109.5
H13B C130 H13D 109.5
H13C C130 H13D 109.5
C130 C131 C132 116(3)
C130 C131 C136 124(3)
C132 C131 C136 119(2)
C133 C132 C131 115(2)
C133 C132 H13E 122.7
C131 C132 H13E 122.7
C132 C133 C134 125(3)
C132 C133 H13F 117.3
C134 C133 H13F 117.3
C135 C134 C133 120(2)
C135 C134 H13G 119.9
C133 C134 H13G 119.9
C136 C135 C134 117(2)
C136 C135 H13H 121.6
C134 C135 H13H 121.6
C135 C136 C131 123(2)
C135 C136 H13I 118.3
C131 C136 H13I 118.3
C138 C137 H13J 109.5
C138 C137 H13K 109.5
H13J C137 H13K 109.5
C138 C137 H13L 109.5
H13J C137 H13L 109.5
H13K C137 H13L 109.5
C139 C138 C143 119.1(18)
C139 C138 C137 120(2)
C143 C138 C137 121(2)
C140 C139 C138 122(2)
C140 C139 H13M 118.8
C138 C139 H13M 118.8
C139 C140 C141 118(2)
C139 C140 H14C 121.1
C141 C140 H14C 121.1
C140 C141 C142 121(2)
C140 C141 H14D 119.4
C142 C141 H14D 119.4
C143 C142 C141 121(2)
C143 C142 H14E 119.4
C141 C142 H14E 119.4
C142 C143 C138 118(2)
C142 C143 H14F 120.9
C138 C143 H14F 120.9
C145 C144 C149 120.0
C145 C144 H14G 120.0
C149 C144 H14G 120.0
C146 C145 C144 120.0
C146 C145 H14H 120.0
C144 C145 H14H 120.0
C145 C146 C147 120.0
C145 C146 H14I 120.0
C147 C146 H14I 120.0
C148 C147 C146 120.0
C148 C147 H14J 120.0
C146 C147 H14J 120.0
C147 C148 C149 120.0
C147 C148 H14K 120.0
C149 C148 H14K 120.0
C150 C149 C148 118.4(7)
C150 C149 C144 121.6(7)
C148 C149 C144 120.0
C149 C150 H15D 109.5
C149 C150 H15E 109.5
H15D C150 H15E 109.5
C149 C150 H15F 109.5
H15D C150 H15F 109.5
H15E C150 H15F 109.5

loop_
_geom_bond_atom_site_label_1
_geom_bond_atom_site_label_2
_geom_bond_distance
Yb1 C7 2.457(14)
Yb1 C3 2.459(16)
Yb1 C5 2.466(15)
Yb1 C4 2.465(16)
Yb1 C2 2.469(16)
Yb1 C6 2.475(13)
Yb1 C8 2.487(15)
Yb1 C1 2.495(16)
Yb1 C11 2.581(11)
Yb1 C10 2.608(12)
Yb1 C12 2.617(12)
Yb1 C9 2.684(12)
Yb2 C59 2.465(15)
Yb2 C57 2.470(13)
Yb2 C58 2.477(12)
Yb2 C64 2.495(15)
Yb2 C61 2.498(13)
Yb2 C62 2.506(14)
Yb2 C60 2.508(13)
Yb2 C63 2.513(16)
Yb2 C51 2.586(11)
Yb2 C49 2.599(11)
Yb2 C50 2.600(11)
Yb2 C52 2.639(12)
Yb3 C70 2.425(15)
Yb3 C69 2.437(16)
Yb3 C71 2.459(19)
Yb3 C72 2.477(16)
Yb3 C66 2.491(16)
Yb3 C68 2.491(15)
Yb3 C65 2.495(16)
Yb3 C67 2.500(15)
Yb3 C75 2.577(11)
Yb3 C74 2.595(11)
Yb3 C76 2.612(10)
Yb3 C73 2.633(11)
Yb4 C123 2.411(14)
Yb4 C124 2.444(16)
Yb4 C122 2.443(16)
Yb4 C125 2.45(2)
Yb4 C126 2.45(2)
Yb4 C128 2.457(17)
Yb4 C127 2.464(18)
Yb4 C129 2.475(16)
Yb4 C115 2.554(11)
Yb4 C116 2.586(11)
Yb4 C114 2.588(13)
Yb4 C117 2.666(12)
N1 C16 1.408(18)
N1 B1 1.446(16)
N1 C14 1.483(18)
N2 B2 1.426(17)
N2 C53 1.446(19)
N2 C55 1.511(19)
N3 C78 1.420(18)
N3 B3 1.450(17)
N3 C80 1.466(19)
N4 B4 1.397(18)
N4 C118 1.45(2)
N4 C120 1.47(2)
Si1 C11 1.850(11)
Si1 C18 1.885(12)
Si1 C19 1.891(14)
Si1 C20 1.972(11)
Si2 C50 1.865(13)
Si2 C46 1.873(13)
Si2 C47 1.877(12)
Si2 C33 1.959(12)
Si3 C75 1.873(12)
Si3 C83 1.878(13)
Si3 C82 1.890(13)
Si3 C84 1.973(11)
Si4 C111 1.853(13)
Si4 C112 1.861(13)
Si4 C115 1.886(11)
Si4 C97 1.950(11)
B1 C9 1.528(18)
B1 C13 1.548(19)
B2 C52 1.525(18)
B2 C48 1.550(19)
B3 C77 1.531(18)
B3 C73 1.561(17)
B4 C117 1.53(2)
B4 C113 1.54(2)
C1 C8 1.38(2)
C1 C2 1.48(3)
C1 H1A 1.0000
C2 C3 1.32(3)
C2 H2A 1.0000
C3 C4 1.41(3)
C3 H3A 1.0000
C4 C5 1.44(3)
C4 H4A 1.0000
C5 C6 1.34(2)
C5 H5A 1.0000
C6 C7 1.43(2)
C6 H6A 1.0000
C7 C8 1.43(2)
C7 H7A 1.0000
C8 H8A 1.0000
C9 C10 1.338(17)
C9 H9A 1.0000
C10 C11 1.439(16)
C10 H10A 1.0000
C11 C12 1.460(16)
C12 C13 1.387(17)
C12 H12A 1.0000
C13 H13A 1.0000
C14 C15 1.53(2)
C14 H14A 0.9900
C14 H14B 0.9900
C15 H15A 0.9800
C15 H15B 0.9800
C15 H15C 0.9800
C16 C17 1.46(3)
C16 H16A 0.9900
C16 H16B 0.9900
C17 H17A 0.9800
C17 H17B 0.9800
C17 H17C 0.9800
C18 H18A 0.9800
C18 H18B 0.9800
C18 H18C 0.9800
C19 H19A 0.9800
C19 H19B 0.9800
C19 H19C 0.9800
C20 C21 1.539(15)
C20 C32 1.555(15)
C20 C33 1.608(15)
C21 C22 1.403(15)
C21 C26 1.417(15)
C22 C23 1.411(17)
C22 H22A 0.9500
C23 C24 1.394(18)
C23 H23A 0.9500
C24 C25 1.354(19)
C24 H24A 0.9500
C25 C26 1.401(17)
C25 H25A 0.9500
C26 C27 1.413(16)
C27 C28 1.402(16)
C27 C32 1.425(17)
C28 C29 1.39(2)
C28 H28A 0.9500
C29 C30 1.40(2)
C29 H29A 0.9500
C30 C31 1.372(18)
C30 H30A 0.9500
C31 C32 1.380(17)
C31 H31A 0.9500
C33 C45 1.508(16)
C33 C34 1.571(14)
C34 C35 1.328(17)
C34 C39 1.378(17)
C35 C36 1.414(16)
C35 H35A 0.9500
C36 C37 1.36(2)
C36 H36A 0.9500
C37 C38 1.37(2)
C37 H37A 0.9500
C38 C39 1.422(15)
C38 H38A 0.9500
C39 C40 1.461(18)
C40 C41 1.379(19)
C40 C45 1.401(17)
C41 C42 1.38(2)
C41 H41A 0.9500
C42 C43 1.43(2)
C42 H42A 0.9500
C43 C44 1.367(18)
C43 H43A 0.9500
C44 C45 1.418(17)
C44 H44A 0.9500
C46 H46A 0.9800
C46 H46B 0.9800
C46 H46C 0.9800
C47 H47A 0.9800
C47 H47B 0.9800
C47 H47C 0.9800
C48 C49 1.370(15)
C48 H48A 1.0000
C49 C50 1.437(17)
C49 H49A 1.0000
C50 C51 1.432(18)
C51 C52 1.368(16)
C51 H51A 1.0000
C52 H52A 1.0000
C53 C54 1.50(2)
C53 H53A 0.9900
C53 H53B 0.9900
C54 H54A 0.9800
C54 H54B 0.9800
C54 H54C 0.9800
C55 C56 1.52(2)
C55 H55A 0.9900
C55 H55B 0.9900
C56 H56A 0.9800
C56 H56B 0.9800
C56 H56C 0.9800
C57 C58 1.37(2)
C57 C64 1.39(2)
C57 H57A 1.0000
C58 C59 1.44(3)
C58 H58A 1.0000
C59 C60 1.42(3)
C59 H59A 1.0000
C60 C61 1.45(2)
C60 H60A 1.0000
C61 C62 1.35(2)
C61 H61A 1.0000
C62 C63 1.39(2)
C62 H62A 1.0000
C63 C64 1.43(2)
C63 H63A 1.0000
C64 H64A 1.0000
C65 C72 1.42(3)
C65 C66 1.50(3)
C65 H65A 1.0000
C66 C67 1.31(3)
C66 H66A 1.0000
C67 C68 1.42(3)
C67 H67A 1.0000
C68 C69 1.40(3)
C68 H68A 1.0000
C69 C70 1.29(3)
C69 H69A 1.0000
C70 C71 1.41(3)
C70 H70A 1.0000
C71 C72 1.40(3)
C71 H71A 1.0000
C72 H72A 1.0000
C73 C74 1.384(16)
C73 H73A 1.0000
C74 C75 1.422(15)
C74 H74A 1.0000
C75 C76 1.432(15)
C76 C77 1.426(16)
C76 H76A 1.0000
C77 H77A 1.0000
C78 C79 1.536(18)
C78 H78A 0.9500
C79 H79A 0.9800
C79 H79B 0.9800
C79 H79C 0.9800
C80 C81 1.52(3)
C80 H80A 0.9900
C80 H80B 0.9900
C81 H81A 0.9800
C81 H81B 0.9800
C81 H81C 0.9800
C82 H82A 0.9800
C82 H82B 0.9800
C82 H82C 0.9800
C83 H83A 0.9800
C83 H83B 0.9800
C83 H83C 0.9800
C84 C96 1.508(16)
C84 C85 1.516(15)
C84 C97 1.614(15)
C85 C86 1.378(16)
C85 C90 1.435(17)
C86 C87 1.432(16)
C86 H86A 0.9500
C87 C88 1.35(2)
C87 H87A 0.9500
C88 C89 1.45(2)
C88 H88A 0.9500
C89 C90 1.401(17)
C89 H89A 0.9500
C90 C91 1.439(16)
C91 C96 1.399(16)
C91 C92 1.413(18)
C92 C93 1.34(2)
C92 H92A 0.9500
C93 C94 1.39(2)
C93 H93A 0.9500
C94 C95 1.334(17)
C94 H94A 0.9500
C95 C96 1.402(16)
C95 H95A 0.9500
C97 C109 1.540(15)
C97 C98 1.568(15)
C98 C99 1.366(15)
C98 C103 1.417(16)
C99 C100 1.418(19)
C99 H99A 0.9500
C100 C101 1.35(2)
C100 H10B 0.9500
C101 C102 1.38(2)
C101 H10C 0.9500
C102 C103 1.378(19)
C102 H10D 0.9500
C103 C104 1.48(2)
C104 C105 1.382(19)
C104 C109 1.407(17)
C105 C106 1.34(2)
C105 H10E 0.9500
C106 C107 1.34(2)
C106 H10F 0.9500
C107 C108 1.40(2)
C107 H10G 0.9500
C108 C109 1.371(18)
C108 H10H 0.9900
C108 H10I 0.9900
C111 H11A 0.9800
C111 H11B 0.9800
C111 H11C 0.9800
C112 H11D 0.9800
C112 H11E 0.9800
C112 H11F 0.9800
C113 C114 1.402(18)
C113 H11G 1.0000
C114 C115 1.435(15)
C114 H11H 1.0000
C115 C116 1.403(16)
C116 C117 1.397(17)
C116 H11I 1.0000
C117 H11J 1.0000
C118 C119 1.46(2)
C118 H11K 0.9900
C118 H11L 0.9900
C119 H11M 0.9800
C119 H11N 0.9800
C119 H11O 0.9800
C120 C121 1.53(3)
C120 H12B 0.9900
C120 H12C 0.9900
C121 H12D 0.9800
C121 H12E 0.9800
C121 H12F 0.9800
C122 C129 1.29(3)
C122 C123 1.45(3)
C122 H12G 1.0000
C123 C124 1.33(3)
C123 H12H 1.0000
C124 C125 1.44(3)
C124 H12I 1.0000
C125 C126 1.35(3)
C125 H12J 1.0000
C126 C127 1.45(3)
C126 H12K 1.0000
C127 C128 1.33(3)
C127 H12L 1.0000
C128 C129 1.36(3)
C128 H12M 1.0000
C129 H12N 1.0000
C130 C131 1.36(4)
C130 H13B 0.9800
C130 H13C 0.9800
C130 H13D 0.9800
C131 C132 1.40(4)
C131 C136 1.398(12)
C132 C133 1.33(4)
C132 H13E 0.9500
C133 C134 1.37(3)
C133 H13F 0.9500
C134 C135 1.36(3)
C134 H13G 0.9500
C135 C136 1.33(3)
C135 H13H 0.9500
C136 H13I 0.9500
C137 C138 1.53(3)
C137 H13J 0.9800
C137 H13K 0.9800
C137 H13L 0.9800
C138 C139 1.36(3)
C138 C143 1.46(3)
C139 C140 1.36(3)
C139 H13M 0.9500
C140 C141 1.36(3)
C140 H14C 0.9500
C141 C142 1.42(3)
C141 H14D 0.9500
C142 C143 1.29(3)
C142 H14E 0.9500
C143 H14F 0.9500
C144 C145 1.3900
C144 C149 1.3900
C144 H14G 0.9500
C145 C146 1.3900
C145 H14H 0.9500
C146 C147 1.3900
C146 H14I 0.9500
C147 C148 1.3900
C147 H14J 0.9500
C148 C149 1.3900
C148 H14K 0.9500
C149 C150 1.385(8)
C150 H15D 0.9800
C150 H15E 0.9800
C150 H15F 0.9800

loop_
_geom_torsion_atom_site_label_1
_geom_torsion_atom_site_label_2
_geom_torsion_atom_site_label_3
_geom_torsion_atom_site_label_4
_geom_torsion
C16 N1 B1 C9 168.2(14)
C14 N1 B1 C9 -10(2)
C16 N1 B1 C13 -6(2)
C14 N1 B1 C13 176.5(12)
C16 N1 B1 Yb1 79.6(18)
C14 N1 B1 Yb1 -98.1(13)
C53 N2 B2 C52 1(2)
C55 N2 B2 C52 177.5(13)
C53 N2 B2 C48 177.3(13)
C55 N2 B2 C48 -6(2)
C53 N2 B2 Yb2 89.3(17)
C55 N2 B2 Yb2 -94.1(16)
C78 N3 B3 C77 174.3(12)
C80 N3 B3 C77 -10(2)
C78 N3 B3 C73 -2(2)
C80 N3 B3 C73 173.8(12)
C78 N3 B3 Yb3 84.4(15)
C80 N3 B3 Yb3 -100.1(14)
C118 N4 B4 C117 -178.9(13)
C120 N4 B4 C117 -1(2)
C118 N4 B4 C113 4(2)
C120 N4 B4 C113 -178.9(13)
C118 N4 B4 Yb4 92.4(18)
C120 N4 B4 Yb4 -90.0(16)
C8 C1 C2 C3 -5(3)
Yb1 C1 C2 C3 -45.8(19)
C8 C1 C2 Yb1 41.2(17)
C1 C2 C3 C4 1(4)
Yb1 C2 C3 C4 -45(2)
C1 C2 C3 Yb1 45.7(18)
C2 C3 C4 C5 0(3)
Yb1 C3 C4 C5 -45.1(18)
C2 C3 C4 Yb1 45(2)
C3 C4 C5 C6 3(3)
Yb1 C4 C5 C6 -42(2)
C3 C4 C5 Yb1 45.1(18)
C4 C5 C6 C7 -3(3)
Yb1 C5 C6 C7 -44.9(18)
C4 C5 C6 Yb1 42(2)
C5 C6 C7 C8 0(3)
Yb1 C6 C7 C8 -45.5(18)
C5 C6 C7 Yb1 45.3(18)
C2 C1 C8 C7 4(3)
Yb1 C1 C8 C7 44.8(17)
C2 C1 C8 Yb1 -40.7(17)
C6 C7 C8 C1 0(3)
Yb1 C7 C8 C1 -45.4(17)
C6 C7 C8 Yb1 45.4(18)
N1 B1 C9 C10 176.9(13)
C13 B1 C9 C10 -8.6(18)
Yb1 B1 C9 C10 -61.9(12)
N1 B1 C9 Yb1 -121.2(13)
C13 B1 C9 Yb1 53.3(9)
B1 C9 C10 C11 7(2)
Yb1 C9 C10 C11 -59.3(11)
B1 C9 C10 Yb1 66.2(12)
C9 C10 C11 C12 -2.9(18)
Yb1 C10 C11 C12 -64.8(9)
C9 C10 C11 Si1 -178.0(10)
Yb1 C10 C11 Si1 120.1(8)
C9 C10 C11 Yb1 61.9(12)
C18 Si1 C11 C10 -144.2(10)
C19 Si1 C11 C10 -26.1(11)
C20 Si1 C11 C10 89.3(10)
C18 Si1 C11 C12 40.9(10)
C19 Si1 C11 C12 159.0(9)
C20 Si1 C11 C12 -85.6(10)
C18 Si1 C11 Yb1 -51.0(8)
C19 Si1 C11 Yb1 67.2(8)
C20 Si1 C11 Yb1 -177.5(5)
C10 C11 C12 C13 1.7(17)
Si1 C11 C12 C13 177.0(9)
Yb1 C11 C12 C13 -63.0(11)
C10 C11 C12 Yb1 64.7(9)
Si1 C11 C12 Yb1 -120.1(8)
C11 C12 C13 B1 -4.7(18)
Yb1 C12 C13 B1 -64.7(11)
C11 C12 C13 Yb1 60.1(10)
N1 B1 C13 C12 -177.6(12)
C9 B1 C13 C12 7.5(17)
Yb1 B1 C13 C12 60.5(11)
N1 B1 C13 Yb1 121.8(12)
C9 B1 C13 Yb1 -53.0(9)
C16 N1 C14 C15 -83.7(16)
B1 N1 C14 C15 94.2(15)
B1 N1 C16 C17 103.6(19)
C14 N1 C16 C17 -78.7(19)
C32 C20 C21 C22 169.9(10)
C33 C20 C21 C22 -66.1(13)
Si1 C20 C21 C22 64.6(12)
C32 C20 C21 C26 -3.0(11)
C33 C20 C21 C26 121.1(9)
Si1 C20 C21 C26 -108.2(8)
C26 C21 C22 C23 -4.7(15)
C20 C21 C22 C23 -177.1(10)
C21 C22 C23 C24 -0.3(17)
C22 C23 C24 C25 3.3(17)
C23 C24 C25 C26 -1.1(18)
C24 C25 C26 C27 174.0(11)
C24 C25 C26 C21 -4.0(16)
C22 C21 C26 C25 6.8(15)
C20 C21 C26 C25 -179.5(9)
C22 C21 C26 C27 -171.5(9)
C20 C21 C26 C27 2.1(12)
C25 C26 C27 C28 -6(2)
C21 C26 C27 C28 172.2(11)
C25 C26 C27 C32 -178.2(11)
C21 C26 C27 C32 -0.1(12)
C26 C27 C28 C29 -172.0(11)
C32 C27 C28 C29 -0.6(17)
C27 C28 C29 C30 3.4(19)
C28 C29 C30 C31 -3(2)
C29 C30 C31 C32 -0.6(19)
C30 C31 C32 C27 3.3(17)
C30 C31 C32 C20 173.5(12)
C28 C27 C32 C31 -2.8(16)
C26 C27 C32 C31 170.1(10)
C28 C27 C32 C20 -174.8(10)
C26 C27 C32 C20 -1.9(12)
C21 C20 C32 C31 -167.9(12)
C33 C20 C32 C31 68.8(15)
Si1 C20 C32 C31 -62.3(14)
C21 C20 C32 C27 2.9(11)
C33 C20 C32 C27 -120.5(10)
Si1 C20 C32 C27 108.4(9)
C21 C20 C33 C45 171.0(9)
C32 C20 C33 C45 -74.4(12)
Si1 C20 C33 C45 48.5(11)
C21 C20 C33 C34 55.9(12)
C32 C20 C33 C34 170.6(10)
Si1 C20 C33 C34 -66.5(11)
C21 C20 C33 Si2 -63.5(10)
C32 C20 C33 Si2 51.1(11)
Si1 C20 C33 Si2 174.0(5)
C45 C33 C34 C35 163.6(12)
C20 C33 C34 C35 -74.0(15)
Si2 C33 C34 C35 52.0(14)
C45 C33 C34 C39 -3.5(11)
C20 C33 C34 C39 119.0(10)
Si2 C33 C34 C39 -115.0(8)
C39 C34 C35 C36 -5.7(17)
C33 C34 C35 C36 -171.6(11)
C34 C35 C36 C37 2.3(19)
C35 C36 C37 C38 1(2)
C36 C37 C38 C39 -1(2)
C35 C34 C39 C38 5.5(16)
C33 C34 C39 C38 174.3(10)
C35 C34 C39 C40 -168.8(10)
C33 C34 C39 C40 0.0(13)
C37 C38 C39 C34 -2.0(18)
C37 C38 C39 C40 171.2(12)
C34 C39 C40 C41 -179.7(13)
C38 C39 C40 C41 7(2)
C34 C39 C40 C45 3.8(14)
C38 C39 C40 C45 -169.9(12)
C45 C40 C41 C42 3(2)
C39 C40 C41 C42 -172.6(14)
C40 C41 C42 C43 0(2)
C41 C42 C43 C44 1(2)
C42 C43 C44 C45 -5(2)
C41 C40 C45 C44 -7.3(18)
C39 C40 C45 C44 169.5(10)
C41 C40 C45 C33 176.9(11)
C39 C40 C45 C33 -6.2(13)
C43 C44 C45 C40 8.1(18)
C43 C44 C45 C33 -177.2(12)
C34 C33 C45 C40 5.9(12)
C20 C33 C45 C40 -115.7(10)
Si2 C33 C45 C40 114.6(9)
C34 C33 C45 C44 -169.2(12)
C20 C33 C45 C44 69.2(15)
Si2 C33 C45 C44 -60.5(14)
N2 B2 C48 C49 170.3(12)
C52 B2 C48 C49 -12.9(16)
Yb2 B2 C48 C49 -63.9(10)
N2 B2 C48 Yb2 -125.9(13)
C52 B2 C48 Yb2 51.0(9)
B2 C48 C49 C50 8.5(18)
Yb2 C48 C49 C50 -59.2(10)
B2 C48 C49 Yb2 67.7(10)
C48 C49 C50 C51 -1.9(17)
Yb2 C49 C50 C51 -62.3(9)
C48 C49 C50 Si2 -179.3(9)
Yb2 C49 C50 Si2 120.3(8)
C48 C49 C50 Yb2 60.4(11)
C46 Si2 C50 C51 143.6(10)
C47 Si2 C50 C51 25.2(11)
C33 Si2 C50 C51 -90.3(10)
C46 Si2 C50 C49 -39.2(11)
C47 Si2 C50 C49 -157.5(9)
C33 Si2 C50 C49 86.9(10)
C46 Si2 C50 Yb2 52.7(8)
C47 Si2 C50 Yb2 -65.7(8)
C33 Si2 C50 Yb2 178.8(6)
C49 C50 C51 C52 1.2(17)
Si2 C50 C51 C52 178.6(9)
Yb2 C50 C51 C52 -61.4(11)
C49 C50 C51 Yb2 62.5(9)
Si2 C50 C51 Yb2 -120.0(8)
C50 C51 C52 B2 -7.3(18)
Yb2 C51 C52 B2 -67.5(10)
C50 C51 C52 Yb2 60.2(11)
N2 B2 C52 C51 -170.8(13)
C48 B2 C52 C51 12.4(16)
Yb2 B2 C52 C51 63.3(10)
N2 B2 C52 Yb2 125.9(13)
C48 B2 C52 Yb2 -50.9(9)
B2 N2 C53 C54 -89.8(17)
C55 N2 C53 C54 93.4(16)
B2 N2 C55 C56 86.0(17)
C53 N2 C55 C56 -97.2(17)
C64 C57 C58 C59 2(3)
Yb2 C57 C58 C59 -43.7(17)
C64 C57 C58 Yb2 46.1(19)
C57 C58 C59 C60 -3(3)
Yb2 C58 C59 C60 -47.5(17)
C57 C58 C59 Yb2 44.1(17)
C58 C59 C60 C61 3(3)
Yb2 C59 C60 C61 -43.8(16)
C58 C59 C60 Yb2 47.0(17)
C59 C60 C61 C62 -1(3)
Yb2 C60 C61 C62 -44.7(17)
C59 C60 C61 Yb2 43.5(16)
C60 C61 C62 C63 0(3)
Yb2 C61 C62 C63 -44.6(18)
C60 C61 C62 Yb2 44.4(17)
C61 C62 C63 C64 0(3)
Yb2 C62 C63 C64 -44.9(17)
C61 C62 C63 Yb2 44.6(18)
C58 C57 C64 C63 -2(3)
Yb2 C57 C64 C63 44.1(17)
C58 C57 C64 Yb2 -45.9(18)
C62 C63 C64 C57 1(3)
Yb2 C63 C64 C57 -43.7(17)
C62 C63 C64 Yb2 45.2(17)
C72 C65 C66 C67 -4(3)
Yb3 C65 C66 C67 -47.7(19)
C72 C65 C66 Yb3 43.9(18)
C65 C66 C67 C68 5(3)
Yb3 C66 C67 C68 -42(2)
C65 C66 C67 Yb3 47.0(18)
C66 C67 C68 C69 -1(3)
Yb3 C67 C68 C69 -43.1(17)
C66 C67 C68 Yb3 42(2)
C67 C68 C69 C70 -3(3)
Yb3 C68 C69 C70 -47(2)
C67 C68 C69 Yb3 43.8(17)
C68 C69 C70 C71 2(4)
Yb3 C69 C70 C71 -46(2)
C68 C69 C70 Yb3 48(2)
C69 C70 C71 C72 1(4)
Yb3 C70 C71 C72 -45(2)
C69 C70 C71 Yb3 46(2)
C70 C71 C72 C65 0(4)
Yb3 C71 C72 C65 -45(2)
C70 C71 C72 Yb3 44(2)
C66 C65 C72 C71 0(3)
Yb3 C65 C72 C71 44(2)
C66 C65 C72 Yb3 -43.9(18)
N3 B3 C73 C74 -173.9(12)
C77 B3 C73 C74 9.7(16)
Yb3 B3 C73 C74 63.3(10)
N3 B3 C73 Yb3 122.8(12)
C77 B3 C73 Yb3 -53.6(9)
B3 C73 C74 C75 -9.0(17)
Yb3 C73 C74 C75 57.7(10)
B3 C73 C74 Yb3 -66.7(10)
C73 C74 C75 C76 5.5(16)
Yb3 C74 C75 C76 64.4(9)
C73 C74 C75 Si3 179.6(9)
Yb3 C74 C75 Si3 -121.5(8)
C73 C74 C75 Yb3 -58.9(10)
C83 Si3 C75 C74 36.8(11)
C82 Si3 C75 C74 154.7(9)
C84 Si3 C75 C74 -84.2(9)
C83 Si3 C75 C76 -149.3(9)
C82 Si3 C75 C76 -31.4(11)
C84 Si3 C75 C76 89.7(9)
C83 Si3 C75 Yb3 -56.7(8)
C82 Si3 C75 Yb3 61.3(8)
C84 Si3 C75 Yb3 -177.7(5)
C74 C75 C76 C77 -3.7(16)
Si3 C75 C76 C77 -178.0(9)
Yb3 C75 C76 C77 60.4(10)
C74 C75 C76 Yb3 -64.1(9)
Si3 C75 C76 Yb3 121.7(7)
C75 C76 C77 B3 5.8(17)
Yb3 C76 C77 B3 64.4(10)
C75 C76 C77 Yb3 -58.5(10)
N3 B3 C77 C76 175.5(12)
C73 B3 C77 C76 -8.2(16)
Yb3 B3 C77 C76 -60.9(10)
N3 B3 C77 Yb3 -123.6(13)
C73 B3 C77 Yb3 52.7(9)
B3 N3 C78 C79 -80.7(17)
C80 N3 C78 C79 103.5(14)
C78 N3 C80 C81 -80.6(17)
B3 N3 C80 C81 103.6(16)
C96 C84 C85 C86 -168.3(12)
C97 C84 C85 C86 68.3(15)
Si3 C84 C85 C86 -58.8(14)
C96 C84 C85 C90 7.1(11)
C97 C84 C85 C90 -116.3(10)
Si3 C84 C85 C90 116.6(9)
C90 C85 C86 C87 3.9(16)
C84 C85 C86 C87 178.9(11)
C85 C86 C87 C88 -1.9(18)
C86 C87 C88 C89 1(2)
C87 C88 C89 C90 -2(2)
C88 C89 C90 C85 3.8(18)
C88 C89 C90 C91 -170.7(12)
C86 C85 C90 C89 -5.1(17)
C84 C85 C90 C89 178.9(11)
C86 C85 C90 C91 170.5(10)
C84 C85 C90 C91 -5.5(12)
C89 C90 C91 C96 176.5(12)
C85 C90 C91 C96 1.4(13)
C89 C90 C91 C92 -1(2)
C85 C90 C91 C92 -176.2(11)
C96 C91 C92 C93 -3.4(17)
C90 C91 C92 C93 174.0(12)
C91 C92 C93 C94 -1.3(19)
C92 C93 C94 C95 -1(2)
C93 C94 C95 C96 8.2(19)
C92 C91 C96 C95 9.4(15)
C90 C91 C96 C95 -168.4(10)
C92 C91 C96 C84 -178.9(10)
C90 C91 C96 C84 3.3(12)
C94 C95 C96 C91 -12.1(17)
C94 C95 C96 C84 178.9(12)
C85 C84 C96 C91 -6.3(11)
C97 C84 C96 C91 116.1(10)
Si3 C84 C96 C91 -114.8(8)
C85 C84 C96 C95 162.9(12)
C97 C84 C96 C95 -74.6(16)
Si3 C84 C96 C95 54.5(15)
C96 C84 C97 C109 67.4(12)
C85 C84 C97 C109 -175.9(10)
Si3 C84 C97 C109 -55.8(11)
C96 C84 C97 C98 -178.1(9)
C85 C84 C97 C98 -61.4(12)
Si3 C84 C97 C98 58.7(10)
C96 C84 C97 Si4 -55.8(11)
C85 C84 C97 Si4 60.9(11)
Si3 C84 C97 Si4 -179.0(5)
C109 C97 C98 C99 -167.2(11)
C84 C97 C98 C99 70.5(14)
Si4 C97 C98 C99 -57.8(13)
C109 C97 C98 C103 2.1(11)
C84 C97 C98 C103 -120.1(10)
Si4 C97 C98 C103 111.5(9)
C103 C98 C99 C100 3.8(16)
C97 C98 C99 C100 172.2(11)
C98 C99 C100 C101 -1.2(19)
C99 C100 C101 C102 -2(2)
C100 C101 C102 C103 3(2)
C101 C102 C103 C98 -1(2)
C101 C102 C103 C104 -172.9(13)
C99 C98 C103 C102 -2.9(17)
C97 C98 C103 C102 -173.3(11)
C99 C98 C103 C104 170.7(10)
C97 C98 C103 C104 0.3(12)
C102 C103 C104 C105 -7(2)
C98 C103 C104 C105 -179.3(13)
C102 C103 C104 C109 169.9(12)
C98 C103 C104 C109 -2.9(13)
C109 C104 C105 C106 -2(2)
C103 C104 C105 C106 174.2(13)
C104 C105 C106 C107 -2(2)
C105 C106 C107 C108 -3(2)
C106 C107 C108 C109 13(2)
C107 C108 C109 C104 -15.8(17)
C107 C108 C109 C97 175.7(12)
C105 C104 C109 C108 10.5(17)
C103 C104 C109 C108 -166.4(10)
C105 C104 C109 C97 -178.8(11)
C103 C104 C109 C97 4.4(13)
C98 C97 C109 C108 164.8(12)
C84 C97 C109 C108 -72.7(15)
Si4 C97 C109 C108 56.1(14)
C98 C97 C109 C104 -3.9(11)
C84 C97 C109 C104 118.6(10)
Si4 C97 C109 C104 -112.6(9)
N4 B4 C113 C114 -173.7(13)
C117 B4 C113 C114 8.5(17)
Yb4 B4 C113 C114 60.4(11)
N4 B4 C113 Yb4 126.0(12)
C117 B4 C113 Yb4 -51.9(9)
B4 C113 C114 C115 -6(2)
Yb4 C113 C114 C115 59.1(12)
B4 C113 C114 Yb4 -65.2(11)
C113 C114 C115 C116 3.3(19)
Yb4 C114 C115 C116 65.2(9)
C113 C114 C115 Si4 -179.2(10)
Yb4 C114 C115 Si4 -117.3(8)
C113 C114 C115 Yb4 -61.9(13)
C111 Si4 C115 C116 -40.7(11)
C112 Si4 C115 C116 -157.3(10)
C97 Si4 C115 C116 81.1(10)
C111 Si4 C115 C114 142.0(10)
C112 Si4 C115 C114 25.5(11)
C97 Si4 C115 C114 -96.2(10)
C111 Si4 C115 Yb4 52.1(7)
C112 Si4 C115 Yb4 -64.5(8)
C97 Si4 C115 Yb4 173.8(5)
C114 C115 C116 C117 -4.0(18)
Si4 C115 C116 C117 178.6(9)
Yb4 C115 C116 C117 61.0(11)
C114 C115 C116 Yb4 -65.0(9)
Si4 C115 C116 Yb4 117.6(8)
C115 C116 C117 B4 7.7(19)
Yb4 C116 C117 B4 66.5(10)
C115 C116 C117 Yb4 -58.8(11)
N4 B4 C117 C116 172.9(12)
C113 B4 C117 C116 -9.3(17)
Yb4 B4 C117 C116 -61.7(10)
N4 B4 C117 Yb4 -125.4(13)
C113 B4 C117 Yb4 52.4(9)
B4 N4 C118 C119 -97.1(19)
C120 N4 C118 C119 85.2(19)
B4 N4 C120 C121 86.2(17)
C118 N4 C120 C121 -96.0(17)
C129 C122 C123 C124 7(4)
Yb4 C122 C123 C124 48.8(19)
C129 C122 C123 Yb4 -42(2)
C122 C123 C124 C125 -2(3)
Yb4 C123 C124 C125 47(2)
C122 C123 C124 Yb4 -48.2(18)
C123 C124 C125 C126 -3(4)
Yb4 C124 C125 C126 43(3)
C123 C124 C125 Yb4 -47(2)
C124 C125 C126 C127 1(5)
Yb4 C125 C126 C127 44(2)
C124 C125 C126 Yb4 -43(3)
C125 C126 C127 C128 2(4)
Yb4 C126 C127 C128 47(2)
C125 C126 C127 Yb4 -45(3)
C126 C127 C128 C129 -1(4)
Yb4 C127 C128 C129 45(2)
C126 C127 C128 Yb4 -46(2)
C123 C122 C129 C128 -5(4)
Yb4 C122 C129 C128 -45(2)
C123 C122 C129 Yb4 40(2)
C127 C128 C129 C122 0(4)
Yb4 C128 C129 C122 45(2)
C127 C128 C129 Yb4 -45(2)
C130 C131 C132 C133 -179(2)
C136 C131 C132 C133 1(3)
C131 C132 C133 C134 -4(4)
C132 C133 C134 C135 3(4)
C133 C134 C135 C136 2(3)
C134 C135 C136 C131 -5(3)
C130 C131 C136 C135 -176(2)
C132 C131 C136 C135 3(3)
C143 C138 C139 C140 -4(3)
C137 C138 C139 C140 175.0(19)
C138 C139 C140 C141 2(3)
C139 C140 C141 C142 2(3)
C140 C141 C142 C143 -4(4)
C141 C142 C143 C138 2(3)
C139 C138 C143 C142 2(3)
C137 C138 C143 C142 -177(2)
C149 C144 C145 C146 0.0
C144 C145 C146 C147 0.0
C145 C146 C147 C148 0.0
C146 C147 C148 C149 0.0
C147 C148 C149 C150 -179.9(4)
C147 C148 C149 C144 0.0
C145 C144 C149 C150 179.9(4)
C145 C144 C149 C148 0.0

loop_
_platon_squeeze_void_nr
_platon_squeeze_void_average_x
_platon_squeeze_void_average_y
_platon_squeeze_void_average_z
_platon_squeeze_void_volume
_platon_squeeze_void_count_electrons
_platon_squeeze_void_content
1 0.264 0.250 -0.104 923 301 ' '
2 0.764 0.750 -0.104 923 301 ' '
3 1.133 0.440 0.133 248 86 ' '
4 0.633 0.940 0.133 248 86 ' '
5 0.842 0.137 0.085 12 2 ' '
6 0.342 0.637 0.085 12 2 ' '
7 0.139 0.033 0.139 6 2 ' '
8 0.639 0.533 0.139 6 2 ' '
9 0.200 0.045 0.220 6 1 ' '
10 0.700 0.545 0.220 6 1 ' '
11 0.301 0.360 0.351 6 1 ' '
12 0.801 0.860 0.351 6 1 ' '
13 0.633 0.060 0.633 248 86 ' '
14 1.133 0.560 0.633 248 86 ' '
15 0.342 0.363 0.585 12 2 ' '
16 0.842 0.863 0.585 12 2 ' '
17 0.639 0.467 0.639 7 2 ' '
18 0.139 0.967 0.639 7 2 ' '
19 0.700 0.455 0.720 6 1 ' '
20 0.200 0.955 0.720 6 1 ' '
21 0.801 0.140 0.851 6 1 ' '
22 0.301 0.640 0.851 6 1 ' '
